data_7038796
loop_
_publ_author_name
'Fiedler, Tobias'
'Bhuvanesh, Nattamai'
'Hampel, Frank'
'Reibenspies, Joseph H.'
'Gladysz, John A.'

_publ_section_title
;
 Gyroscope like molecules consisting of trigonal or square planar osmium
 rotators within three-spoked dibridgehead diphosphine stators: syntheses,
 substitution reactions, structures, and dynamic properties.
;
_journal_issue 16
_journal_name_full 'Dalton transactions (Cambridge, England : 2003)'
_journal_page_first 7131
_journal_page_last 7147
_journal_paper_doi 10.1039/c6dt00692b
_journal_volume 45
_journal_year 2016
_chemical_formula_sum 'C50 H96 Cl2 O2 Os P2'
_chemical_formula_weight 1052.31
_chemical_name_systematic
; 
 ? 
;
_space_group_IT_number 14
_symmetry_cell_setting monoclinic
_symmetry_space_group_name_Hall '-P 2ybc'
_symmetry_space_group_name_H-M 'P 1 21/c 1'
_atom_sites_solution_hydrogens geom
_atom_sites_solution_primary direct
_atom_sites_solution_secondary difmap
_audit_creation_method SHELXL-97
_audit_update_record
;
2016-01-11 deposited with the CCDC.
2016-03-16 downloaded from the CCDC.
;
_cell_angle_alpha 90.00
_cell_angle_beta 91.261(3)
_cell_angle_gamma 90.00
_cell_formula_units_Z 8
_cell_length_a 17.4907(12)
_cell_length_b 16.8895(10)
_cell_length_c 36.622(2)
_cell_measurement_reflns_used 7990
_cell_measurement_temperature 110(2)
_cell_measurement_theta_max 59.50
_cell_measurement_theta_min 2.53
_cell_volume 10815.9(11)
_computing_cell_refinement
; 
  CELL-NOW (Sheldrick, 2003) and SAINT (BRUKER-NONIUS, 2003) 
;
_computing_data_collection 'FRAMBO (BRUKER-NONIUS, 2003)'
_computing_data_reduction 'Bruker SAINT'
_computing_molecular_graphics 'X-SEED (Barbour, 2001)'
_computing_publication_material 'Bruker SHELXTL'
_computing_structure_refinement 'SHELXL-97 (Sheldrick, 2008)'
_computing_structure_solution 'SHELXS-97 (Sheldrick, 2008)'
_diffrn_ambient_temperature 110(2)
_diffrn_measured_fraction_theta_full 0.974
_diffrn_measured_fraction_theta_max 0.974
_diffrn_measurement_device_type 'BRUKER GADDS D8 Discover'
_diffrn_measurement_method 'phi and omega scans'
_diffrn_radiation_monochromator graphite
_diffrn_radiation_source 'fine-focus sealed tube'
_diffrn_radiation_type CuK\a
_diffrn_radiation_wavelength 1.54178
_diffrn_reflns_av_R_equivalents 0.0838
_diffrn_reflns_av_sigmaI/netI 0.0640
_diffrn_reflns_limit_h_max 19
_diffrn_reflns_limit_h_min -19
_diffrn_reflns_limit_k_max 18
_diffrn_reflns_limit_k_min -18
_diffrn_reflns_limit_l_max 36
_diffrn_reflns_limit_l_min -40
_diffrn_reflns_number 83787
_diffrn_reflns_theta_full 60.00
_diffrn_reflns_theta_max 60.00
_diffrn_reflns_theta_min 2.41
_exptl_absorpt_coefficient_mu 6.169
_exptl_absorpt_correction_T_max 0.8866
_exptl_absorpt_correction_T_min 0.3077
_exptl_absorpt_correction_type multi-scan
_exptl_absorpt_process_details 'SADABS; (Sheldrick, 2006)'
_exptl_crystal_colour colorless
_exptl_crystal_density_diffrn 1.292
_exptl_crystal_density_method 'not measured'
_exptl_crystal_description plate
_exptl_crystal_F_000 4416
_exptl_crystal_recrystallization_method 'Re-crystallisation from solvent: C6D6 and MeOH'
_exptl_crystal_size_max 0.25
_exptl_crystal_size_mid 0.16
_exptl_crystal_size_min 0.02
_refine_diff_density_max 2.007
_refine_diff_density_min -1.736
_refine_diff_density_rms 0.118
_refine_ls_extinction_method none
_refine_ls_goodness_of_fit_ref 1.024
_refine_ls_hydrogen_treatment constr
_refine_ls_matrix_type full
_refine_ls_number_parameters 1373
_refine_ls_number_reflns 15622
_refine_ls_number_restraints 1904
_refine_ls_restrained_S_all 1.048
_refine_ls_R_factor_all 0.0893
_refine_ls_R_factor_gt 0.0624
_refine_ls_shift/su_max 2.791
_refine_ls_shift/su_mean 0.020
_refine_ls_structure_factor_coef Fsqd
_refine_ls_weighting_details 'calc w=1/[\s^2^(Fo^2^)+(0.0645P)^2^+70.4906P] where P=(Fo^2^+2Fc^2^)/3'
_refine_ls_weighting_scheme calc
_refine_ls_wR_factor_gt 0.1488
_refine_ls_wR_factor_ref 0.1642
_reflns_number_gt 11572
_reflns_number_total 15622
_reflns_threshold_expression >2sigma(I)
_cod_data_source_file c6dt00692b2.cif
_cod_data_source_block jgb
_cod_depositor_comments
;
The following automatic conversions were performed:

'_symmetry_cell_setting' value 'Monoclinic' changed to 'monoclinic'
according to
/usr/data/users/saulius/crontab/automatic-downloads/rss-feeds/RSC/lib/dictionaries/cif_core.dic
dictionary named 'cif_core.dic' version 2.4.2 from 2011-04-26.

Automatic conversion script
Id: cif_fix_values 4268 2015-11-12 08:31:59Z antanas 

 Adding full bibliography for 7038796--7038804.cif.
;
_cod_original_cell_volume 10815.9(12)
_cod_original_sg_symbol_H-M P2(1)/c
_cod_database_code 7038796

loop_
_symmetry_equiv_pos_as_xyz
'x, y, z'
'-x, y+1/2, -z+1/2'
'-x, -y, -z'
'x, -y-1/2, z-1/2'

loop_
_atom_site_label
_atom_site_type_symbol
_atom_site_fract_x
_atom_site_fract_y
_atom_site_fract_z
_atom_site_U_iso_or_equiv
_atom_site_adp_type
_atom_site_occupancy
_atom_site_symmetry_multiplicity
_atom_site_calc_flag
_atom_site_refinement_flags
_atom_site_disorder_assembly
_atom_site_disorder_group
Os1 Os 0.54676(2) 0.76683(2) 0.869447(10) 0.03867(13) Uani 1 1 d D . .
Cl1 Cl 0.45748(13) 0.65848(12) 0.85574(7) 0.0573(6) Uani 1 1 d D . .
Cl2 Cl 0.44000(13) 0.85305(11) 0.88424(5) 0.0476(5) Uani 1 1 d D . .
P1 P 0.55199(12) 0.72589(12) 0.93246(5) 0.0412(5) Uani 1 1 d D . .
P2 P 0.53433(15) 0.80873(13) 0.80676(5) 0.0494(6) Uani 1 1 d D . .
C1 C 0.6293 0.6990 0.8599 0.043(2) Uani 1 1 d D . .
O1 O 0.6767 0.6553 0.8537 0.0635(18) Uani 1 1 d D . .
C2 C 0.6134 0.8545 0.8787 0.051(2) Uani 1 1 d D . .
O2 O 0.6476 0.9023 0.8832 0.0644(19) Uani 1 1 d D . .
C3 C 0.4648(3) 0.7423(5) 0.9589(2) 0.047(2) Uani 1 1 d D . .
H3A H 0.4762 0.7294 0.9848 0.056 Uiso 1 1 calc R . .
H3B H 0.4512 0.7991 0.9576 0.056 Uiso 1 1 calc R . .
C4 C 0.3956(3) 0.6936(5) 0.9460(2) 0.049(2) Uani 1 1 d D . .
H4A H 0.3879 0.7010 0.9194 0.059 Uiso 1 1 calc R . .
H4B H 0.4063 0.6368 0.9505 0.059 Uiso 1 1 calc R . .
C5 C 0.3229(3) 0.7161(5) 0.9652(2) 0.054(2) Uani 1 1 d D . .
H5A H 0.3138 0.7736 0.9619 0.065 Uiso 1 1 calc R . .
H5B H 0.3297 0.7059 0.9917 0.065 Uiso 1 1 calc R . .
C6 C 0.2533(3) 0.6707(5) 0.9509(3) 0.060(3) Uani 1 1 d D . .
H6A H 0.2499 0.6765 0.9241 0.072 Uiso 1 1 calc R . .
H6B H 0.2606 0.6138 0.9565 0.072 Uiso 1 1 calc R . .
C7 C 0.1786(3) 0.6978(6) 0.9670(3) 0.073(3) Uani 1 1 d D . .
H7A H 0.1823 0.6924 0.9939 0.088 Uiso 1 1 calc R . .
H7B H 0.1713 0.7547 0.9614 0.088 Uiso 1 1 calc R . .
C8 C 0.1096(4) 0.6527(6) 0.9531(2) 0.091(4) Uani 1 1 d D . .
H8A H 0.0633 0.6780 0.9629 0.109 Uiso 1 1 calc R . .
H8B H 0.1122 0.5982 0.9631 0.109 Uiso 1 1 calc R . .
C9 C 0.1010(6) 0.6478(5) 0.9122(2) 0.085(4) Uani 1 1 d D . .
H9A H 0.1470 0.6217 0.9026 0.102 Uiso 1 1 calc R . .
H9B H 0.0566 0.6135 0.9062 0.102 Uiso 1 1 calc R . .
C10 C 0.0902(6) 0.7255(5) 0.8928(2) 0.082(4) Uani 1 1 d D . .
H10A H 0.1313 0.7623 0.9008 0.098 Uiso 1 1 calc R . .
H10B H 0.0407 0.7489 0.8999 0.098 Uiso 1 1 calc R . .
C11 C 0.0912(7) 0.7172(5) 0.8513(2) 0.081(3) Uani 1 1 d D . .
H11A H 0.1404 0.6932 0.8443 0.097 Uiso 1 1 calc R . .
H11B H 0.0497 0.6809 0.8434 0.097 Uiso 1 1 calc R . .
C12 C 0.0813(6) 0.7956(5) 0.8317(2) 0.080(3) Uani 1 1 d D . .
H12A H 0.0309 0.8182 0.8379 0.096 Uiso 1 1 calc R . .
H12B H 0.1212 0.8327 0.8408 0.096 Uiso 1 1 calc R . .
C13 C 0.0859(4) 0.7901(6) 0.7909(2) 0.087(4) Uani 1 1 d D . .
H13A H 0.0429 0.7570 0.7817 0.105 Uiso 1 1 calc R . .
H13B H 0.0790 0.8438 0.7805 0.105 Uiso 1 1 calc R . .
C14 C 0.1595(4) 0.7560(6) 0.7769(3) 0.085(4) Uani 1 1 d D . .
H14A H 0.1578 0.7576 0.7499 0.103 Uiso 1 1 calc R . .
H14B H 0.1632 0.6998 0.7844 0.103 Uiso 1 1 calc R . .
C15 C 0.2305(4) 0.7992(6) 0.7904(3) 0.075(3) Uani 1 1 d D . .
H15A H 0.2313 0.7990 0.8175 0.090 Uiso 1 1 calc R . .
H15B H 0.2273 0.8550 0.7823 0.090 Uiso 1 1 calc R . .
C16 C 0.3048(4) 0.7642(6) 0.7774(3) 0.075(3) Uani 1 1 d D . .
H16A H 0.3059 0.7673 0.7504 0.090 Uiso 1 1 calc R . .
H16B H 0.3073 0.7076 0.7844 0.090 Uiso 1 1 calc R . .
C17 C 0.3745(4) 0.8070(5) 0.7936(3) 0.066(3) Uani 1 1 d D . .
H17A H 0.3731 0.8041 0.8205 0.079 Uiso 1 1 calc R . .
H17B H 0.3719 0.8636 0.7865 0.079 Uiso 1 1 calc R . .
C18 C 0.4500(4) 0.7725(6) 0.7809(2) 0.064(3) Uani 1 1 d D . .
H18A H 0.4561 0.7856 0.7548 0.076 Uiso 1 1 calc R . .
H18B H 0.4478 0.7142 0.7830 0.076 Uiso 1 1 calc R . .
C19 C 0.6234(4) 0.7790(5) 0.9600(2) 0.050(2) Uani 1 1 d DU . .
H19A H 0.6123 0.8363 0.9582 0.060 Uiso 1 1 calc R . .
H19B H 0.6171 0.7635 0.9859 0.060 Uiso 1 1 calc R . .
C20 C 0.7068(4) 0.7661(5) 0.9504(2) 0.058(3) Uani 1 1 d DU . .
H20A H 0.7216 0.7111 0.9567 0.069 Uiso 1 1 calc R . .
H20B H 0.7122 0.7726 0.9237 0.069 Uiso 1 1 calc R . .
C21 C 0.7607(4) 0.8226(7) 0.9699(2) 0.084(4) Uani 1 1 d DU . .
H21A H 0.7569 0.8142 0.9965 0.100 Uiso 1 1 calc R . .
H21B H 0.7440 0.8775 0.9646 0.100 Uiso 1 1 calc R . .
C22 C 0.8440(4) 0.8142(7) 0.9595(2) 0.104(5) Uani 1 1 d DU . .
H22A H 0.8753 0.8501 0.9751 0.124 Uiso 1 1 calc R . .
H22B H 0.8607 0.7593 0.9648 0.124 Uiso 1 1 calc R . .
C23 C 0.8596(6) 0.8323(6) 0.9199(2) 0.096(4) Uani 1 1 d DU . .
H23A H 0.9144 0.8223 0.9155 0.115 Uiso 1 1 calc R . .
H23B H 0.8297 0.7949 0.9044 0.115 Uiso 1 1 calc R . .
C24 C 0.8409(6) 0.9151(6) 0.9076(2) 0.086(4) Uani 1 1 d DU . .
H24A H 0.8730 0.9523 0.9222 0.103 Uiso 1 1 calc R . .
H24B H 0.7869 0.9261 0.9133 0.103 Uiso 1 1 calc R . .
C25 C 0.8522(7) 0.9322(6) 0.8677(2) 0.094(4) Uani 1 1 d DU . .
H25A H 0.9074 0.9276 0.8627 0.113 Uiso 1 1 calc R . .
H25B H 0.8253 0.8908 0.8532 0.113 Uiso 1 1 calc R . .
C26 C 0.8250(8) 1.0114(6) 0.8545(2) 0.098(4) Uani 1 1 d DU . .
H26A H 0.8575 1.0528 0.8660 0.117 Uiso 1 1 calc R . .
H26B H 0.7721 1.0196 0.8628 0.117 Uiso 1 1 calc R . .
C27 C 0.8262(7) 1.0222(6) 0.8132(2) 0.121(6) Uani 1 1 d DU . .
H27A H 0.7938 0.9809 0.8015 0.145 Uiso 1 1 calc R . .
H27B H 0.8791 1.0148 0.8048 0.145 Uiso 1 1 calc R . .
C28 C 0.7977(7) 1.1030(6) 0.8012(3) 0.150(8) Uani 1 1 d DU . .
H28A H 0.8268 1.1438 0.8151 0.180 Uiso 1 1 calc R . .
H28B H 0.8092 1.1100 0.7751 0.180 Uiso 1 1 calc R . .
C29 C 0.7141(7) 1.1178(6) 0.8062(3) 0.135(7) Uani 1 1 d DU . .
H29A H 0.7019 1.1057 0.8318 0.162 Uiso 1 1 calc R . .
H29B H 0.7042 1.1749 0.8022 0.162 Uiso 1 1 calc R . .
C30 C 0.6596(6) 1.0718(6) 0.7818(3) 0.113(6) Uani 1 1 d DU . .
H30A H 0.6701 1.0146 0.7851 0.136 Uiso 1 1 calc R . .
H30B H 0.6703 1.0851 0.7561 0.136 Uiso 1 1 calc R . .
C31 C 0.5756(6) 1.0864(5) 0.7883(3) 0.120(6) Uani 1 1 d DU . .
H31A H 0.5652 1.1437 0.7853 0.144 Uiso 1 1 calc R . .
H31B H 0.5647 1.0723 0.8139 0.144 Uiso 1 1 calc R . .
C32 C 0.5215(6) 1.0409(4) 0.7633(3) 0.097(5) Uani 1 1 d DU . .
H32A H 0.5285 1.0595 0.7380 0.116 Uiso 1 1 calc R . .
H32B H 0.4684 1.0537 0.7701 0.116 Uiso 1 1 calc R . .
C33 C 0.5314(7) 0.9515(4) 0.76423(19) 0.069(3) Uani 1 1 d DU . .
H33A H 0.5803 0.9377 0.7527 0.083 Uiso 1 1 calc R . .
H33B H 0.4896 0.9268 0.7496 0.083 Uiso 1 1 calc R . .
C34 C 0.5313(7) 0.9167(5) 0.8027(2) 0.061(3) Uani 1 1 d DU . .
H34A H 0.4848 0.9357 0.8149 0.073 Uiso 1 1 calc R . .
H34B H 0.5759 0.9385 0.8164 0.073 Uiso 1 1 calc R . .
C35 C 0.5748(5) 0.6215(4) 0.9372(2) 0.046(2) Uani 1 1 d DU . .
H35A H 0.5342 0.5911 0.9242 0.055 Uiso 1 1 calc R . .
H35B H 0.6231 0.6118 0.9243 0.055 Uiso 1 1 calc R . .
C36 C 0.5838(5) 0.5870(4) 0.9756(2) 0.066(3) Uani 1 1 d DU . .
H36A H 0.6284 0.6120 0.9880 0.079 Uiso 1 1 calc R . .
H36B H 0.5378 0.6003 0.9896 0.079 Uiso 1 1 calc R . .
C37 C 0.5945(5) 0.4982(5) 0.9759(3) 0.081(4) Uani 1 1 d DU . .
H37A H 0.5476 0.4732 0.9656 0.097 Uiso 1 1 calc R . .
H37B H 0.6003 0.4805 1.0016 0.097 Uiso 1 1 calc R . .
C38 C 0.6626(5) 0.4685(5) 0.9548(3) 0.093(4) Uani 1 1 d DU . .
H38A H 0.6632 0.4100 0.9557 0.112 Uiso 1 1 calc R . .
H38B H 0.6559 0.4844 0.9289 0.112 Uiso 1 1 calc R . .
C39 C 0.7392(5) 0.4989(8) 0.9688(3) 0.099(4) Uani 1 1 d DU . .
H39A H 0.7372 0.5574 0.9693 0.119 Uiso 1 1 calc R . .
H39B H 0.7468 0.4805 0.9943 0.119 Uiso 1 1 calc R . .
C40 C 0.8075(7) 0.4743(8) 0.9474(4) 0.149(7) Uani 1 1 d DU . .
H40A H 0.7892 0.4447 0.9256 0.179 Uiso 1 1 calc R . .
H40B H 0.8386 0.4374 0.9626 0.179 Uiso 1 1 calc R . .
C41 C 0.8583(10) 0.5404(10) 0.9350(4) 0.260(11) Uani 1 1 d DU . .
H41A H 0.8279 0.5899 0.9348 0.312 Uiso 1 1 calc R . .
H41B H 0.8999 0.5470 0.9536 0.312 Uiso 1 1 calc R . .
C42 C 0.8938(9) 0.5318(10) 0.8985(4) 0.205(10) Uani 1 1 d DU . .
H42A H 0.8691 0.4871 0.8854 0.245 Uiso 1 1 calc R . .
H42B H 0.9486 0.5186 0.9022 0.245 Uiso 1 1 calc R . .
C43 C 0.8872(12) 0.6061(10) 0.8750(4) 0.235(11) Uani 1 1 d DU . .
H43A H 0.8547 0.6454 0.8873 0.282 Uiso 1 1 calc R . .
H43B H 0.9385 0.6296 0.8721 0.282 Uiso 1 1 calc R . .
C44 C 0.8528(12) 0.5876(11) 0.8377(4) 0.279(12) Uani 1 1 d DU . .
H44A H 0.8704 0.5345 0.8301 0.335 Uiso 1 1 calc R . .
H44B H 0.7965 0.5854 0.8396 0.335 Uiso 1 1 calc R . .
C45 C 0.8722(12) 0.6456(10) 0.8085(4) 0.229(11) Uani 1 1 d DU . .
H45A H 0.9280 0.6432 0.8047 0.275 Uiso 1 1 calc R . .
H45B H 0.8466 0.6283 0.7854 0.275 Uiso 1 1 calc R . .
C46 C 0.8507(9) 0.7304(10) 0.8153(3) 0.146(7) Uani 1 1 d DU . .
H46A H 0.8927 0.7564 0.8293 0.175 Uiso 1 1 calc R . .
H46B H 0.8045 0.7317 0.8304 0.175 Uiso 1 1 calc R . .
C47 C 0.8350(6) 0.7773(9) 0.7806(4) 0.174(8) Uani 1 1 d DU . .
H47A H 0.8710 0.7598 0.7618 0.209 Uiso 1 1 calc R . .
H47B H 0.8451 0.8339 0.7856 0.209 Uiso 1 1 calc R . .
C48 C 0.7545(6) 0.7689(9) 0.7655(3) 0.127(6) Uani 1 1 d DU . .
H48A H 0.7426 0.7118 0.7630 0.152 Uiso 1 1 calc R . .
H48B H 0.7522 0.7923 0.7407 0.152 Uiso 1 1 calc R . .
C49 C 0.6931(5) 0.8075(7) 0.7884(3) 0.085(4) Uani 1 1 d DU . .
H49A H 0.6949 0.8655 0.7849 0.102 Uiso 1 1 calc R . .
H49B H 0.7041 0.7964 0.8146 0.102 Uiso 1 1 calc R . .
C50 C 0.6131(5) 0.7774(6) 0.7784(3) 0.067(3) Uani 1 1 d DU . .
H50A H 0.6146 0.7189 0.7785 0.081 Uiso 1 1 calc R . .
H50B H 0.6011 0.7941 0.7530 0.081 Uiso 1 1 calc R . .
Os2 Os 0.36877(7) 0.24851(8) 0.88237(3) 0.0339(2) Uani 0.5263(12) 1 d PD A -1
Cl51 Cl 0.2380(2) 0.2310(2) 0.85832(11) 0.0567(6) Uani 0.5263(12) 1 d PD A -1
Cl52 Cl 0.3197(3) 0.2584(2) 0.94432(9) 0.0567(6) Uani 0.5263(12) 1 d PD A -1
P51 P 0.3513(3) 0.38865(19) 0.87433(16) 0.0452(12) Uani 0.5263(12) 1 d PDU A -1
P52 P 0.3720(2) 0.10693(18) 0.89011(15) 0.0314(11) Uani 0.5263(12) 1 d PD A -1
C51 C 0.4073(6) 0.2409(5) 0.83498(15) 0.073(4) Uani 0.5263(12) 1 d PDU A -1
O51 O 0.4334(9) 0.2320(7) 0.8081(2) 0.076(3) Uani 0.5263(12) 1 d PDU A -1
C52 C 0.4685(3) 0.2594(5) 0.9032(3) 0.073(4) Uani 0.5263(12) 1 d PDU A -1
O52 O 0.5208(5) 0.2747(7) 0.9151(4) 0.076(3) Uani 0.5263(12) 1 d PDU A -1
C53 C 0.3093(18) 0.4128(13) 0.8351(7) 0.058(3) Uani 0.5263(12) 1 d PDU A -1
H53A H 0.3430 0.3944 0.8155 0.070 Uiso 0.5263(12) 1 calc PR A -1
H53B H 0.2616 0.3814 0.8330 0.070 Uiso 0.5263(12) 1 calc PR A -1
C54 C 0.2883(10) 0.4991(11) 0.8267(7) 0.058(3) Uani 0.5263(12) 1 d PDU A -1
H54A H 0.2758 0.5263 0.8498 0.070 Uiso 0.5263(12) 1 calc PR A -1
H54B H 0.3333 0.5261 0.8164 0.070 Uiso 0.5263(12) 1 calc PR A -1
C55 C 0.2214(9) 0.5070(14) 0.8002(5) 0.058(3) Uani 0.5263(12) 1 d PDU A -1
H55A H 0.2291 0.4702 0.7796 0.070 Uiso 0.5263(12) 1 calc PR A -1
H55B H 0.2208 0.5615 0.7903 0.070 Uiso 0.5263(12) 1 calc PR A -1
C56 C 0.1441(9) 0.4898(9) 0.8167(4) 0.058(3) Uani 0.5263(12) 1 d PDU A -1
H56A H 0.1494 0.4442 0.8335 0.070 Uiso 0.5263(12) 1 calc PR A -1
H56B H 0.1283 0.5362 0.8312 0.070 Uiso 0.5263(12) 1 calc PR A -1
C57 C 0.0821(11) 0.4716(13) 0.7883(6) 0.138(11) Uani 0.5263(12) 1 d PDU A -1
H57A H 0.0570 0.5218 0.7810 0.165 Uiso 0.5263(12) 1 calc PR A -1
H57B H 0.1063 0.4493 0.7664 0.165 Uiso 0.5263(12) 1 calc PR A -1
C58 C 0.0218(9) 0.4149(10) 0.8007(7) 0.121(9) Uani 0.5263(12) 1 d PDU A -1
H58A H -0.0206 0.4152 0.7823 0.145 Uiso 0.5263(12) 1 calc PR A -1
H58B H 0.0012 0.4349 0.8239 0.145 Uiso 0.5263(12) 1 calc PR A -1
C59 C 0.0471(11) 0.3307(11) 0.8065(8) 0.100(9) Uani 0.5263(12) 1 d PDU A -1
H59A H 0.0681 0.3111 0.7833 0.120 Uiso 0.5263(12) 1 calc PR A -1
H59B H 0.0894 0.3306 0.8249 0.120 Uiso 0.5263(12) 1 calc PR A -1
C60 C -0.0124(13) 0.2732(10) 0.8186(9) 0.158(12) Uani 0.5263(12) 1 d PDU A -1
H60A H -0.0550 0.2725 0.8003 0.190 Uiso 0.5263(12) 1 calc PR A -1
H60B H -0.0332 0.2916 0.8420 0.190 Uiso 0.5263(12) 1 calc PR A -1
C61 C 0.0181(18) 0.1891(10) 0.8235(6) 0.155(13) Uani 0.5263(12) 1 d PDU A -1
H61A H 0.0690 0.1913 0.8358 0.186 Uiso 0.5263(12) 1 calc PR A -1
H61B H -0.0166 0.1592 0.8394 0.186 Uiso 0.5263(12) 1 calc PR A -1
C62 C 0.0250(16) 0.1457(14) 0.7876(6) 0.155(12) Uani 0.5263(12) 1 d PDU A -1
H62A H -0.0204 0.1585 0.7721 0.186 Uiso 0.5263(12) 1 calc PR A -1
H62B H 0.0704 0.1664 0.7750 0.186 Uiso 0.5263(12) 1 calc PR A -1
C63 C 0.0319(9) 0.0578(13) 0.7900(8) 0.182(14) Uani 0.5263(12) 1 d PDU A -1
H63A H -0.0169 0.0370 0.7992 0.218 Uiso 0.5263(12) 1 calc PR A -1
H63B H 0.0373 0.0373 0.7648 0.218 Uiso 0.5263(12) 1 calc PR A -1
C64 C 0.0954(8) 0.0236(15) 0.8130(6) 0.137(13) Uani 0.5263(12) 1 d PDU A -1
H64A H 0.0839 -0.0330 0.8173 0.164 Uiso 0.5263(12) 1 calc PR A -1
H64B H 0.0955 0.0505 0.8371 0.164 Uiso 0.5263(12) 1 calc PR A -1
C65 C 0.1751(7) 0.0294(10) 0.7979(4) 0.058(6) Uani 0.5263(12) 1 d PDU A -1
H65A H 0.1793 0.0791 0.7837 0.070 Uiso 0.5263(12) 1 calc PR A -1
H65B H 0.1834 -0.0154 0.7810 0.070 Uiso 0.5263(12) 1 calc PR A -1
C66 C 0.2368(8) 0.0284(13) 0.8275(4) 0.069(6) Uani 0.5263(12) 1 d PDU A -1
H66A H 0.2447 -0.0271 0.8354 0.083 Uiso 0.5263(12) 1 calc PR A -1
H66B H 0.2180 0.0583 0.8487 0.083 Uiso 0.5263(12) 1 calc PR A -1
C67 C 0.3138(7) 0.0626(10) 0.8171(4) 0.049(4) Uani 0.5263(12) 1 d PDU A -1
H67A H 0.3072 0.1192 0.8107 0.059 Uiso 0.5263(12) 1 calc PR A -1
H67B H 0.3321 0.0347 0.7952 0.059 Uiso 0.5263(12) 1 calc PR A -1
C68 C 0.3742(7) 0.0552(14) 0.8478(5) 0.036(5) Uani 0.5263(12) 1 d PDU A -1
H68A H 0.4237 0.0686 0.8367 0.043 Uiso 0.5263(12) 1 calc PR A -1
H68B H 0.3768 -0.0018 0.8540 0.043 Uiso 0.5263(12) 1 calc PR A -1
C69 C 0.2932(8) 0.4359(9) 0.9100(5) 0.057(5) Uani 0.5263(12) 1 d PDU A -1
H69A H 0.3162 0.4230 0.9342 0.068 Uiso 0.5263(12) 1 calc PR A -1
H69B H 0.2958 0.4941 0.9069 0.068 Uiso 0.5263(12) 1 calc PR A -1
C70 C 0.2094(8) 0.4110(10) 0.9096(4) 0.050(6) Uani 0.5263(12) 1 d PDU A -1
H70A H 0.1843 0.4304 0.8868 0.060 Uiso 0.5263(12) 1 calc PR A -1
H70B H 0.2065 0.3525 0.9095 0.060 Uiso 0.5263(12) 1 calc PR A -1
C71 C 0.1660(9) 0.4420(9) 0.9419(5) 0.084(8) Uani 0.5263(12) 1 d PDU A -1
H71A H 0.1688 0.5005 0.9419 0.101 Uiso 0.5263(12) 1 calc PR A -1
H71B H 0.1914 0.4229 0.9646 0.101 Uiso 0.5263(12) 1 calc PR A -1
C72 C 0.0824(8) 0.4172(7) 0.9420(5) 0.059(6) Uani 0.5263(12) 1 d PDU A -1
H72A H 0.0566 0.4459 0.9618 0.071 Uiso 0.5263(12) 1 calc PR A -1
H72B H 0.0577 0.4334 0.9186 0.071 Uiso 0.5263(12) 1 calc PR A -1
C73 C 0.0705(7) 0.3292(8) 0.9472(7) 0.083(6) Uani 0.5263(12) 1 d PDU A -1
H73A H 0.0935 0.3010 0.9265 0.100 Uiso 0.5263(12) 1 calc PR A -1
H73B H 0.0985 0.3126 0.9697 0.100 Uiso 0.5263(12) 1 calc PR A -1
C74 C -0.0113(8) 0.3032(7) 0.9500(6) 0.082(7) Uani 0.5263(12) 1 d PDU A -1
H74A H -0.0369 0.3111 0.9259 0.099 Uiso 0.5263(12) 1 calc PR A -1
H74B H -0.0368 0.3382 0.9676 0.099 Uiso 0.5263(12) 1 calc PR A -1
C75 C -0.0237(10) 0.2189(8) 0.9615(5) 0.087(7) Uani 0.5263(12) 1 d PDU A -1
H75A H 0.0007 0.2115 0.9859 0.104 Uiso 0.5263(12) 1 calc PR A -1
H75B H -0.0793 0.2105 0.9642 0.104 Uiso 0.5263(12) 1 calc PR A -1
C76 C 0.0058(18) 0.1557(8) 0.9367(5) 0.105(10) Uani 0.5263(12) 1 d PDU A -1
H76A H 0.0580 0.1702 0.9292 0.126 Uiso 0.5263(12) 1 calc PR A -1
H76B H -0.0272 0.1533 0.9144 0.126 Uiso 0.5263(12) 1 calc PR A -1
C77 C 0.0082(15) 0.0742(8) 0.9545(6) 0.133(10) Uani 0.5263(12) 1 d PDU A -1
H77A H 0.0415 0.0767 0.9767 0.160 Uiso 0.5263(12) 1 calc PR A -1
H77B H -0.0439 0.0601 0.9623 0.160 Uiso 0.5263(12) 1 calc PR A -1
C78 C 0.0372(17) 0.0098(10) 0.9298(6) 0.152(13) Uani 0.5263(12) 1 d PDU A -1
H78A H -0.0026 -0.0017 0.9110 0.183 Uiso 0.5263(12) 1 calc PR A -1
H78B H 0.0828 0.0298 0.9172 0.183 Uiso 0.5263(12) 1 calc PR A -1
C79 C 0.0582(9) -0.0660(8) 0.9488(7) 0.133(10) Uani 0.5263(12) 1 d PDU A -1
H79A H 0.0108 -0.0900 0.9582 0.159 Uiso 0.5263(12) 1 calc PR A -1
H79B H 0.0789 -0.1029 0.9305 0.159 Uiso 0.5263(12) 1 calc PR A -1
C80 C 0.1152(10) -0.0597(14) 0.9801(5) 0.123(9) Uani 0.5263(12) 1 d PDU A -1
H80A H 0.1237 -0.1132 0.9905 0.148 Uiso 0.5263(12) 1 calc PR A -1
H80B H 0.0930 -0.0264 0.9994 0.148 Uiso 0.5263(12) 1 calc PR A -1
C81 C 0.1918(9) -0.0251(13) 0.9699(5) 0.105(8) Uani 0.5263(12) 1 d PDU A -1
H81A H 0.2293 -0.0356 0.9900 0.126 Uiso 0.5263(12) 1 calc PR A -1
H81B H 0.1865 0.0330 0.9675 0.126 Uiso 0.5263(12) 1 calc PR A -1
C82 C 0.2224(10) -0.0581(9) 0.9348(5) 0.067(6) Uani 0.5263(12) 1 d PDU A -1
H82A H 0.1836 -0.0497 0.9151 0.081 Uiso 0.5263(12) 1 calc PR A -1
H82B H 0.2294 -0.1159 0.9378 0.081 Uiso 0.5263(12) 1 calc PR A -1
C83 C 0.2977(8) -0.0224(7) 0.9229(5) 0.048(5) Uani 0.5263(12) 1 d PDU A -1
H83A H 0.3142 -0.0496 0.9005 0.057 Uiso 0.5263(12) 1 calc PR A -1
H83B H 0.3372 -0.0319 0.9422 0.057 Uiso 0.5263(12) 1 calc PR A -1
C84 C 0.2924(9) 0.0664(6) 0.9154(4) 0.039(4) Uani 0.5263(12) 1 d PDU A -1
H84A H 0.2895 0.0946 0.9391 0.046 Uiso 0.5263(12) 1 calc PR A -1
H84B H 0.2443 0.0772 0.9015 0.046 Uiso 0.5263(12) 1 calc PR A -1
C85 C 0.4559(10) 0.0680(10) 0.9136(3) 0.038(4) Uani 0.5263(12) 1 d PDU A -1
H85A H 0.4549 0.0096 0.9115 0.046 Uiso 0.5263(12) 1 calc PR A -1
H85B H 0.5017 0.0869 0.9007 0.046 Uiso 0.5263(12) 1 calc PR A -1
C86 C 0.4652(8) 0.0895(8) 0.9539(3) 0.045(4) Uani 0.5263(12) 1 d PDU A -1
H86A H 0.4836 0.1448 0.9559 0.054 Uiso 0.5263(12) 1 calc PR A -1
H86B H 0.4145 0.0869 0.9654 0.054 Uiso 0.5263(12) 1 calc PR A -1
C87 C 0.5199(6) 0.0362(8) 0.9747(3) 0.053(5) Uani 0.5263(12) 1 d PDU A -1
H87A H 0.4965 -0.0170 0.9766 0.064 Uiso 0.5263(12) 1 calc PR A -1
H87B H 0.5269 0.0571 0.9998 0.064 Uiso 0.5263(12) 1 calc PR A -1
C88 C 0.5981(7) 0.0274(8) 0.9578(6) 0.070(7) Uani 0.5263(12) 1 d PDU A -1
H88A H 0.6271 -0.0138 0.9714 0.084 Uiso 0.5263(12) 1 calc PR A -1
H88B H 0.5911 0.0087 0.9323 0.084 Uiso 0.5263(12) 1 calc PR A -1
C89 C 0.6453(8) 0.1026(9) 0.9576(6) 0.063(5) Uani 0.5263(12) 1 d PDU A -1
H89A H 0.6145 0.1452 0.9459 0.076 Uiso 0.5263(12) 1 calc PR A -1
H89B H 0.6563 0.1187 0.9832 0.076 Uiso 0.5263(12) 1 calc PR A -1
C90 C 0.7198(9) 0.0960(9) 0.9381(6) 0.083(7) Uani 0.5263(12) 1 d PDU A -1
H90A H 0.7096 0.0695 0.9144 0.100 Uiso 0.5263(12) 1 calc PR A -1
H90B H 0.7541 0.0610 0.9526 0.100 Uiso 0.5263(12) 1 calc PR A -1
C91 C 0.7617(9) 0.1718(11) 0.9309(5) 0.105(9) Uani 0.5263(12) 1 d PDU A -1
H91A H 0.7673 0.2007 0.9543 0.126 Uiso 0.5263(12) 1 calc PR A -1
H91B H 0.8138 0.1580 0.9229 0.126 Uiso 0.5263(12) 1 calc PR A -1
C92 C 0.7270(10) 0.2271(13) 0.9032(7) 0.114(9) Uani 0.5263(12) 1 d PDU A -1
H92A H 0.6915 0.2632 0.9157 0.137 Uiso 0.5263(12) 1 calc PR A -1
H92B H 0.6968 0.1959 0.8852 0.137 Uiso 0.5263(12) 1 calc PR A -1
C93 C 0.7857(12) 0.2764(16) 0.8831(7) 0.139(12) Uani 0.5263(12) 1 d PDU A -1
H93A H 0.8258 0.2944 0.9007 0.167 Uiso 0.5263(12) 1 calc PR A -1
H93B H 0.8106 0.2426 0.8647 0.167 Uiso 0.5263(12) 1 calc PR A -1
C94 C 0.7508(17) 0.3478(12) 0.8642(7) 0.172(13) Uani 0.5263(12) 1 d PDU A -1
H94A H 0.7422 0.3893 0.8827 0.207 Uiso 0.5263(12) 1 calc PR A -1
H94B H 0.7882 0.3688 0.8468 0.207 Uiso 0.5263(12) 1 calc PR A -1
C95 C 0.6770(13) 0.3332(12) 0.8439(8) 0.168(12) Uani 0.5263(12) 1 d PDU A -1
H95A H 0.6795 0.2799 0.8327 0.201 Uiso 0.5263(12) 1 calc PR A -1
H95B H 0.6355 0.3320 0.8619 0.201 Uiso 0.5263(12) 1 calc PR A -1
C96 C 0.6549(15) 0.3914(13) 0.8145(5) 0.151(11) Uani 0.5263(12) 1 d PDU A -1
H96A H 0.6150 0.3669 0.7986 0.181 Uiso 0.5263(12) 1 calc PR A -1
H96B H 0.7001 0.4011 0.7993 0.181 Uiso 0.5263(12) 1 calc PR A -1
C97 C 0.6254(12) 0.4703(10) 0.8276(7) 0.129(11) Uani 0.5263(12) 1 d PDU A -1
H97A H 0.6006 0.4981 0.8067 0.155 Uiso 0.5263(12) 1 calc PR A -1
H97B H 0.6695 0.5029 0.8360 0.155 Uiso 0.5263(12) 1 calc PR A -1
C98 C 0.5691(10) 0.4652(13) 0.8581(5) 0.108(9) Uani 0.5263(12) 1 d PDU A -1
H98A H 0.5642 0.5183 0.8693 0.129 Uiso 0.5263(12) 1 calc PR A -1
H98B H 0.5900 0.4290 0.8771 0.129 Uiso 0.5263(12) 1 calc PR A -1
C99 C 0.4897(11) 0.4364(13) 0.8465(5) 0.100(9) Uani 0.5263(12) 1 d PDU A -1
H99A H 0.4929 0.3803 0.8388 0.120 Uiso 0.5263(12) 1 calc PR A -1
H99B H 0.4713 0.4677 0.8252 0.120 Uiso 0.5263(12) 1 calc PR A -1
C100 C 0.4322(12) 0.4435(13) 0.8770(7) 0.094(9) Uani 0.5263(12) 1 d PDU A -1
H10E H 0.4169 0.4998 0.8787 0.113 Uiso 0.5263(12) 1 calc PR A -1
H10F H 0.4591 0.4299 0.9003 0.113 Uiso 0.5263(12) 1 calc PR A -1
Os2A Os 0.40343(7) 0.25345(9) 0.88273(4) 0.0339(2) Uani 0.4737(12) 1 d PD A -2
Cl53 Cl 0.26483(19) 0.2483(2) 0.89067(13) 0.0567(6) Uani 0.4737(12) 1 d PD A -2
Cl54 Cl 0.4269(3) 0.2747(3) 0.94827(10) 0.0567(6) Uani 0.4737(12) 1 d PD A -2
P51A P 0.3877(3) 0.3936(2) 0.87397(18) 0.0452(12) Uani 0.4737(12) 1 d PD A -2
P52A P 0.4051(3) 0.11316(19) 0.89413(17) 0.0314(11) Uani 0.4737(12) 1 d PD A -2
C1A C 0.3899(6) 0.2375(5) 0.83214(12) 0.066(5) Uani 0.4737(12) 1 d PDU A -2
O1A O 0.3771(10) 0.2240(8) 0.80324(18) 0.076(4) Uani 0.4737(12) 1 d PDU A -2
C2A C 0.5114(3) 0.2557(5) 0.8775(3) 0.066(5) Uani 0.4737(12) 1 d PDU A -2
O2A O 0.5678(4) 0.2530(8) 0.8705(5) 0.076(4) Uani 0.4737(12) 1 d PDU A -2
C3A C 0.313(3) 0.414(3) 0.8326(16) 0.133(5) Uani 0.4737(12) 1 d PDU A -2
H3AA H 0.3358 0.3951 0.8096 0.159 Uiso 0.4737(12) 1 calc PR A -2
H3AB H 0.2664 0.3821 0.8366 0.159 Uiso 0.4737(12) 1 calc PR A -2
C4A C 0.2894(18) 0.502(2) 0.8276(15) 0.133(5) Uani 0.4737(12) 1 d PDU A -2
H4AA H 0.2756 0.5242 0.8517 0.159 Uiso 0.4737(12) 1 calc PR A -2
H4AB H 0.3337 0.5325 0.8187 0.159 Uiso 0.4737(12) 1 calc PR A -2
C5A C 0.2227(15) 0.513(3) 0.8012(12) 0.133(5) Uani 0.4737(12) 1 d PDU A -2
H5AA H 0.2389 0.4965 0.7765 0.159 Uiso 0.4737(12) 1 calc PR A -2
H5AB H 0.2091 0.5694 0.8001 0.159 Uiso 0.4737(12) 1 calc PR A -2
C6A C 0.1519(14) 0.4655(17) 0.8109(10) 0.133(5) Uani 0.4737(12) 1 d PDU A -2
H6AA H 0.1628 0.4084 0.8077 0.159 Uiso 0.4737(12) 1 calc PR A -2
H6AB H 0.1412 0.4743 0.8370 0.159 Uiso 0.4737(12) 1 calc PR A -2
C7A C 0.0814(15) 0.487(2) 0.7883(8) 0.133(5) Uani 0.4737(12) 1 d PDU A -2
H7AA H 0.0823 0.5445 0.7834 0.159 Uiso 0.4737(12) 1 calc PR A -2
H7AB H 0.0838 0.4592 0.7645 0.159 Uiso 0.4737(12) 1 calc PR A -2
C8A C 0.0067(14) 0.4667(9) 0.8056(9) 0.133(5) Uani 0.4737(12) 1 d PDU A -2
H8AA H -0.0334 0.4644 0.7861 0.159 Uiso 0.4737(12) 1 calc PR A -2
H8AB H -0.0068 0.5102 0.8223 0.159 Uiso 0.4737(12) 1 calc PR A -2
C9A C 0.0053(19) 0.3901(8) 0.8266(7) 0.133(5) Uani 0.4737(12) 1 d PDU A -2
H9AA H 0.0420 0.3946 0.8474 0.159 Uiso 0.4737(12) 1 calc PR A -2
H9AB H -0.0463 0.3838 0.8368 0.159 Uiso 0.4737(12) 1 calc PR A -2
C10A C 0.024(3) 0.3167(10) 0.8057(6) 0.133(5) Uani 0.4737(12) 1 d PDU A -2
H10C H 0.0734 0.3242 0.7937 0.159 Uiso 0.4737(12) 1 calc PR A -2
H10D H -0.0157 0.3088 0.7863 0.159 Uiso 0.4737(12) 1 calc PR A -2
C11A C 0.0284(17) 0.2421(9) 0.8292(5) 0.110(10) Uani 0.4737(12) 1 d PDU A -2
H11C H -0.0223 0.2317 0.8398 0.132 Uiso 0.4737(12) 1 calc PR A -2
H11D H 0.0654 0.2507 0.8497 0.132 Uiso 0.4737(12) 1 calc PR A -2
C12A C 0.0527(15) 0.1707(9) 0.8075(4) 0.059(6) Uani 0.4737(12) 1 d PDU A -2
H12C H 0.0130 0.1606 0.7883 0.071 Uiso 0.4737(12) 1 calc PR A -2
H12D H 0.1005 0.1843 0.7949 0.071 Uiso 0.4737(12) 1 calc PR A -2
C13A C 0.0659(11) 0.0956(9) 0.8282(5) 0.069(6) Uani 0.4737(12) 1 d PDU A -2
H13C H 0.0910 0.1093 0.8518 0.082 Uiso 0.4737(12) 1 calc PR A -2
H13D H 0.0153 0.0727 0.8336 0.082 Uiso 0.4737(12) 1 calc PR A -2
C14A C 0.1128(9) 0.0323(8) 0.8106(8) 0.100(10) Uani 0.4737(12) 1 d PDU A -2
H14C H 0.0804 0.0061 0.7917 0.120 Uiso 0.4737(12) 1 calc PR A -2
H14D H 0.1256 -0.0080 0.8294 0.120 Uiso 0.4737(12) 1 calc PR A -2
C15A C 0.1861(8) 0.0577(11) 0.7931(4) 0.056(4) Uani 0.4737(12) 1 d PDU A -2
H15C H 0.1893 0.1162 0.7941 0.067 Uiso 0.4737(12) 1 calc PR A -2
H15D H 0.1835 0.0424 0.7670 0.067 Uiso 0.4737(12) 1 calc PR A -2
C16A C 0.2587(9) 0.0239(11) 0.8099(5) 0.056(4) Uani 0.4737(12) 1 d PDU A -2
H16C H 0.2992 0.0257 0.7914 0.067 Uiso 0.4737(12) 1 calc PR A -2
H16D H 0.2497 -0.0324 0.8160 0.067 Uiso 0.4737(12) 1 calc PR A -2
C17A C 0.2878(11) 0.0663(11) 0.8441(4) 0.056(4) Uani 0.4737(12) 1 d PDU A -2
H17C H 0.2560 0.0503 0.8649 0.067 Uiso 0.4737(12) 1 calc PR A -2
H17D H 0.2813 0.1240 0.8407 0.067 Uiso 0.4737(12) 1 calc PR A -2
C18A C 0.3715(12) 0.049(2) 0.8538(8) 0.056(4) Uani 0.4737(12) 1 d PDU A -2
H18C H 0.4034 0.0604 0.8324 0.067 Uiso 0.4737(12) 1 calc PR A -2
H18D H 0.3776 -0.0075 0.8602 0.067 Uiso 0.4737(12) 1 calc PR A -2
C19A C 0.3580(8) 0.4520(11) 0.9130(6) 0.070(7) Uani 0.4737(12) 1 d PDU A -2
H19C H 0.4036 0.4597 0.9291 0.084 Uiso 0.4737(12) 1 calc PR A -2
H19D H 0.3429 0.5049 0.9038 0.084 Uiso 0.4737(12) 1 calc PR A -2
C20A C 0.2936(8) 0.4223(12) 0.9369(4) 0.066(6) Uani 0.4737(12) 1 d PDU A -2
H20C H 0.3009 0.3649 0.9413 0.080 Uiso 0.4737(12) 1 calc PR A -2
H20D H 0.2971 0.4495 0.9608 0.080 Uiso 0.4737(12) 1 calc PR A -2
C21A C 0.2147(8) 0.4352(16) 0.9205(6) 0.079(9) Uani 0.4737(12) 1 d PDU A -2
H21C H 0.2125 0.4115 0.8958 0.094 Uiso 0.4737(12) 1 calc PR A -2
H21D H 0.2059 0.4929 0.9178 0.094 Uiso 0.4737(12) 1 calc PR A -2
C22A C 0.1505(8) 0.4004(17) 0.9429(5) 0.088(8) Uani 0.4737(12) 1 d PDU A -2
H22C H 0.1656 0.3467 0.9511 0.105 Uiso 0.4737(12) 1 calc PR A -2
H22D H 0.1438 0.4335 0.9649 0.105 Uiso 0.4737(12) 1 calc PR A -2
C23A C 0.0747(9) 0.3950(17) 0.9223(6) 0.112(11) Uani 0.4737(12) 1 d PDU A -2
H23C H 0.0586 0.4492 0.9152 0.135 Uiso 0.4737(12) 1 calc PR A -2
H23D H 0.0825 0.3649 0.8995 0.135 Uiso 0.4737(12) 1 calc PR A -2
C24A C 0.0108(9) 0.3569(8) 0.9425(7) 0.135(11) Uani 0.4737(12) 1 d PDU A -2
H24C H -0.0352 0.3559 0.9262 0.163 Uiso 0.4737(12) 1 calc PR A -2
H24D H -0.0012 0.3905 0.9637 0.163 Uiso 0.4737(12) 1 calc PR A -2
C25A C 0.0255(19) 0.2742(8) 0.9559(5) 0.141(12) Uani 0.4737(12) 1 d PDU A -2
H25C H 0.0758 0.2737 0.9689 0.169 Uiso 0.4737(12) 1 calc PR A -2
H25D H -0.0137 0.2613 0.9741 0.169 Uiso 0.4737(12) 1 calc PR A -2
C26A C 0.0254(18) 0.2094(8) 0.9279(4) 0.091(8) Uani 0.4737(12) 1 d PDU A -2
H26C H 0.0675 0.2186 0.9109 0.109 Uiso 0.4737(12) 1 calc PR A -2
H26D H -0.0233 0.2112 0.9137 0.109 Uiso 0.4737(12) 1 calc PR A -2
C27A C 0.035(2) 0.1276(8) 0.9450(4) 0.081(8) Uani 0.4737(12) 1 d PDU A -2
H27C H 0.0855 0.1245 0.9574 0.097 Uiso 0.4737(12) 1 calc PR A -2
H27D H -0.0045 0.1208 0.9639 0.097 Uiso 0.4737(12) 1 calc PR A -2
C28A C 0.0275(13) 0.0606(8) 0.9179(4) 0.067(6) Uani 0.4737(12) 1 d PDU A -2
H28C H -0.0243 0.0621 0.9065 0.080 Uiso 0.4737(12) 1 calc PR A -2
H28D H 0.0648 0.0692 0.8983 0.080 Uiso 0.4737(12) 1 calc PR A -2
C29A C 0.0406(7) -0.0202(8) 0.9339(5) 0.070(7) Uani 0.4737(12) 1 d PDU A -2
H29C H -0.0032 -0.0331 0.9494 0.084 Uiso 0.4737(12) 1 calc PR A -2
H29D H 0.0406 -0.0590 0.9136 0.084 Uiso 0.4737(12) 1 calc PR A -2
C30A C 0.1130(6) -0.0311(11) 0.9563(4) 0.056(5) Uani 0.4737(12) 1 d PDU A -2
H30C H 0.1141 -0.0858 0.9659 0.067 Uiso 0.4737(12) 1 calc PR A -2
H30D H 0.1117 0.0053 0.9774 0.067 Uiso 0.4737(12) 1 calc PR A -2
C31A C 0.1861(6) -0.0164(13) 0.9360(4) 0.049(5) Uani 0.4737(12) 1 d PDU A -2
H31C H 0.1839 0.0375 0.9254 0.058 Uiso 0.4737(12) 1 calc PR A -2
H31D H 0.1886 -0.0545 0.9155 0.058 Uiso 0.4737(12) 1 calc PR A -2
C32A C 0.2586(6) -0.0237(9) 0.9589(3) 0.040(4) Uani 0.4737(12) 1 d PDU A -2
H32C H 0.2628 -0.0787 0.9680 0.048 Uiso 0.4737(12) 1 calc PR A -2
H32D H 0.2546 0.0115 0.9804 0.048 Uiso 0.4737(12) 1 calc PR A -2
C33A C 0.3315(6) -0.0032(7) 0.9389(4) 0.040(5) Uani 0.4737(12) 1 d PDU A -2
H33C H 0.3322 -0.0327 0.9156 0.048 Uiso 0.4737(12) 1 calc PR A -2
H33D H 0.3762 -0.0205 0.9539 0.048 Uiso 0.4737(12) 1 calc PR A -2
C34A C 0.3388(9) 0.0853(7) 0.9310(4) 0.027(3) Uani 0.4737(12) 1 d PDU A -2
H34C H 0.3560 0.1121 0.9538 0.032 Uiso 0.4737(12) 1 calc PR A -2
H34D H 0.2874 0.1061 0.9245 0.032 Uiso 0.4737(12) 1 calc PR A -2
C35A C 0.4971(10) 0.0698(12) 0.9061(4) 0.034(5) Uani 0.4737(12) 1 d PDU A -2
H35C H 0.4909 0.0117 0.9077 0.041 Uiso 0.4737(12) 1 calc PR A -2
H35D H 0.5329 0.0808 0.8861 0.041 Uiso 0.4737(12) 1 calc PR A -2
C36A C 0.5327(8) 0.0997(10) 0.9419(4) 0.049(5) Uani 0.4737(12) 1 d PDU A -2
H36C H 0.5455 0.1565 0.9392 0.059 Uiso 0.4737(12) 1 calc PR A -2
H36D H 0.4946 0.0952 0.9614 0.059 Uiso 0.4737(12) 1 calc PR A -2
C37A C 0.6041(8) 0.0553(12) 0.9536(6) 0.074(8) Uani 0.4737(12) 1 d PDU A -2
H37C H 0.5971 -0.0015 0.9476 0.089 Uiso 0.4737(12) 1 calc PR A -2
H37D H 0.6108 0.0597 0.9804 0.089 Uiso 0.4737(12) 1 calc PR A -2
C38A C 0.6764(9) 0.0847(15) 0.9357(8) 0.130(12) Uani 0.4737(12) 1 d PDU A -2
H38C H 0.7156 0.0425 0.9372 0.156 Uiso 0.4737(12) 1 calc PR A -2
H38D H 0.6650 0.0948 0.9095 0.156 Uiso 0.4737(12) 1 calc PR A -2
C39A C 0.7090(14) 0.1595(16) 0.9527(8) 0.146(12) Uani 0.4737(12) 1 d PDU A -2
H39C H 0.6748 0.2043 0.9463 0.175 Uiso 0.4737(12) 1 calc PR A -2
H39D H 0.7091 0.1536 0.9796 0.175 Uiso 0.4737(12) 1 calc PR A -2
C40A C 0.7886(11) 0.1794(16) 0.9412(8) 0.206(17) Uani 0.4737(12) 1 d PDU A -2
H40C H 0.8062 0.1375 0.9245 0.247 Uiso 0.4737(12) 1 calc PR A -2
H40D H 0.8228 0.1785 0.9632 0.247 Uiso 0.4737(12) 1 calc PR A -2
C41A C 0.797(2) 0.2581(17) 0.9226(7) 0.245(19) Uani 0.4737(12) 1 d PDU A -2
H41C H 0.7715 0.2988 0.9374 0.294 Uiso 0.4737(12) 1 calc PR A -2
H41D H 0.8524 0.2715 0.9225 0.294 Uiso 0.4737(12) 1 calc PR A -2
C42A C 0.7666(15) 0.264(3) 0.8842(9) 0.201(18) Uani 0.4737(12) 1 d PDU A -2
H42C H 0.7215 0.2991 0.8837 0.241 Uiso 0.4737(12) 1 calc PR A -2
H42D H 0.7492 0.2105 0.8762 0.241 Uiso 0.4737(12) 1 calc PR A -2
C43A C 0.8251(13) 0.295(2) 0.8575(8) 0.209(17) Uani 0.4737(12) 1 d PDU A -2
H43C H 0.8590 0.3333 0.8701 0.251 Uiso 0.4737(12) 1 calc PR A -2
H43D H 0.8571 0.2501 0.8492 0.251 Uiso 0.4737(12) 1 calc PR A -2
C44A C 0.788(2) 0.3341(15) 0.8245(7) 0.207(17) Uani 0.4737(12) 1 d PDU A -2
H44C H 0.8215 0.3273 0.8034 0.249 Uiso 0.4737(12) 1 calc PR A -2
H44D H 0.7391 0.3064 0.8187 0.249 Uiso 0.4737(12) 1 calc PR A -2
C45A C 0.7713(17) 0.4204(17) 0.8291(10) 0.218(16) Uani 0.4737(12) 1 d PDU A -2
H45C H 0.7485 0.4281 0.8533 0.262 Uiso 0.4737(12) 1 calc PR A -2
H45D H 0.8206 0.4492 0.8293 0.262 Uiso 0.4737(12) 1 calc PR A -2
C46A C 0.7193(14) 0.4582(17) 0.8009(7) 0.175(13) Uani 0.4737(12) 1 d PDU A -2
H46C H 0.7392 0.4464 0.7764 0.210 Uiso 0.4737(12) 1 calc PR A -2
H46D H 0.7212 0.5163 0.8042 0.210 Uiso 0.4737(12) 1 calc PR A -2
C47A C 0.6367(13) 0.4318(18) 0.8019(6) 0.122(6) Uani 0.4737(12) 1 d PDU A -2
H47C H 0.6353 0.3733 0.8020 0.146 Uiso 0.4737(12) 1 calc PR A -2
H47D H 0.6102 0.4500 0.7792 0.146 Uiso 0.4737(12) 1 calc PR A -2
C48A C 0.5931(14) 0.462(2) 0.8342(7) 0.122(6) Uani 0.4737(12) 1 d PDU A -2
H48C H 0.5926 0.5203 0.8336 0.146 Uiso 0.4737(12) 1 calc PR A -2
H48D H 0.6207 0.4454 0.8569 0.146 Uiso 0.4737(12) 1 calc PR A -2
C49A C 0.5109(13) 0.432(3) 0.8358(7) 0.122(6) Uani 0.4737(12) 1 d PDU A -2
H49C H 0.5088 0.3753 0.8295 0.146 Uiso 0.4737(12) 1 d PR A -2
H49D H 0.4813 0.4615 0.8167 0.146 Uiso 0.4737(12) 1 d PR A -2
C50A C 0.4748(16) 0.448(3) 0.8727(7) 0.122(6) Uani 0.4737(12) 1 d PDU A -2
H50C H 0.4717 0.5055 0.8775 0.146 Uiso 0.4737(12) 1 d PR A -2
H50D H 0.5081 0.4243 0.8920 0.146 Uiso 0.4737(12) 1 d PR A -2

loop_
_atom_site_aniso_label
_atom_site_aniso_U_11
_atom_site_aniso_U_22
_atom_site_aniso_U_33
_atom_site_aniso_U_23
_atom_site_aniso_U_13
_atom_site_aniso_U_12
Os1 0.0517(2) 0.02420(19) 0.0399(2) 0.00096(14) -0.00487(16) -0.00242(17)
Cl1 0.0618(15) 0.0393(12) 0.0704(16) -0.0063(10) -0.0104(12) 0.0024(11)
Cl2 0.0700(15) 0.0308(10) 0.0419(12) 0.0004(8) 0.0004(10) 0.0082(10)
P1 0.0442(12) 0.0363(12) 0.0427(13) 0.0112(9) -0.0068(9) -0.0077(10)
P2 0.0756(17) 0.0374(12) 0.0351(13) -0.0035(9) -0.0028(11) 0.0148(12)
C1 0.052(6) 0.028(4) 0.050(5) 0.009(4) 0.000(4) -0.019(4)
O1 0.058(4) 0.043(4) 0.090(5) 0.006(3) 0.008(4) 0.001(3)
C2 0.070(7) 0.051(6) 0.031(5) 0.008(4) 0.005(4) 0.009(5)
O2 0.082(5) 0.068(5) 0.044(4) 0.006(3) 0.007(3) -0.013(4)
C3 0.051(5) 0.046(5) 0.042(5) 0.014(4) -0.008(4) -0.010(4)
C4 0.038(5) 0.047(5) 0.063(6) 0.014(4) 0.005(4) -0.003(4)
C5 0.049(5) 0.060(6) 0.055(6) 0.005(5) 0.000(4) -0.009(5)
C6 0.047(6) 0.061(6) 0.071(7) 0.008(5) 0.005(5) -0.014(5)
C7 0.050(6) 0.088(8) 0.082(8) -0.002(6) 0.002(5) -0.017(6)
C8 0.056(7) 0.100(10) 0.116(11) 0.016(8) -0.004(7) -0.029(7)
C9 0.076(8) 0.069(8) 0.108(10) 0.002(7) -0.006(7) -0.024(7)
C10 0.056(7) 0.058(7) 0.131(12) 0.007(7) -0.009(7) -0.006(6)
C11 0.073(8) 0.058(7) 0.112(11) -0.002(7) -0.015(7) -0.005(6)
C12 0.082(8) 0.061(7) 0.097(10) 0.000(6) -0.008(7) 0.005(6)
C13 0.096(10) 0.058(7) 0.106(10) 0.003(6) -0.035(8) 0.003(7)
C14 0.092(9) 0.065(7) 0.098(10) -0.016(6) -0.021(7) 0.017(7)
C15 0.080(8) 0.061(7) 0.082(8) -0.023(6) -0.028(6) 0.009(6)
C16 0.093(9) 0.058(7) 0.073(8) -0.011(5) -0.021(6) 0.016(6)
C17 0.079(8) 0.053(6) 0.065(7) -0.020(5) -0.024(6) 0.022(6)
C18 0.103(8) 0.054(6) 0.033(5) -0.011(4) -0.021(5) 0.016(6)
C19 0.054(6) 0.058(6) 0.038(5) 0.011(4) -0.007(4) -0.018(5)
C20 0.054(6) 0.072(7) 0.046(6) 0.012(5) -0.009(4) -0.027(5)
C21 0.065(7) 0.142(11) 0.043(6) 0.002(6) -0.006(5) -0.063(7)
C22 0.072(8) 0.170(13) 0.067(8) 0.009(8) -0.019(6) -0.060(9)
C23 0.065(8) 0.148(12) 0.076(9) 0.006(8) 0.009(6) -0.038(8)
C24 0.063(7) 0.129(11) 0.066(8) -0.007(7) 0.005(6) -0.045(8)
C25 0.085(9) 0.132(11) 0.066(8) -0.021(7) 0.011(6) -0.055(9)
C26 0.132(11) 0.096(9) 0.065(8) -0.009(7) 0.006(7) -0.054(9)
C27 0.189(15) 0.111(11) 0.063(8) -0.010(7) 0.043(9) -0.077(11)
C28 0.28(2) 0.113(12) 0.056(8) 0.008(8) 0.019(11) -0.118(14)
C29 0.28(2) 0.066(8) 0.059(8) 0.004(6) 0.035(11) -0.066(12)
C30 0.251(18) 0.048(7) 0.042(7) 0.002(5) 0.038(9) -0.031(9)
C31 0.264(19) 0.042(6) 0.057(8) 0.021(5) 0.064(10) 0.021(9)
C32 0.187(14) 0.052(6) 0.053(7) 0.023(5) 0.037(8) 0.044(8)
C33 0.115(9) 0.059(6) 0.035(5) 0.010(4) 0.020(5) 0.024(6)
C34 0.094(8) 0.045(5) 0.044(6) 0.008(4) 0.004(5) 0.016(5)
C35 0.040(5) 0.040(5) 0.058(6) 0.021(4) -0.011(4) -0.009(4)
C36 0.050(6) 0.066(7) 0.080(7) 0.038(5) -0.007(5) -0.005(5)
C37 0.069(7) 0.067(7) 0.105(9) 0.046(7) -0.020(7) -0.009(6)
C38 0.114(11) 0.063(7) 0.102(10) 0.038(7) -0.027(8) 0.018(8)
C39 0.087(9) 0.112(10) 0.099(10) 0.023(8) -0.004(8) 0.023(8)
C40 0.144(15) 0.171(17) 0.133(14) 0.020(12) 0.036(12) 0.050(13)
C41 0.27(2) 0.30(2) 0.22(2) -0.075(19) 0.141(18) 0.05(2)
C42 0.21(2) 0.23(2) 0.18(2) 0.001(17) 0.005(17) -0.065(19)
C43 0.148(16) 0.35(3) 0.20(2) -0.01(2) -0.065(16) -0.120(18)
C44 0.20(2) 0.40(3) 0.24(3) 0.01(2) 0.07(2) -0.02(2)
C45 0.167(19) 0.27(3) 0.25(2) 0.05(2) -0.005(18) -0.03(2)
C46 0.097(11) 0.21(2) 0.132(14) -0.018(14) -0.008(10) -0.006(13)
C47 0.158(16) 0.25(2) 0.114(14) 0.002(14) 0.041(12) 0.038(16)
C48 0.099(10) 0.207(16) 0.075(9) 0.009(10) 0.023(8) 0.041(11)
C49 0.087(9) 0.093(9) 0.076(8) 0.019(6) 0.036(7) 0.013(7)
C50 0.097(8) 0.064(6) 0.042(6) -0.003(5) 0.011(5) 0.025(6)
Os2 0.0461(7) 0.0251(3) 0.0302(2) -0.00060(17) -0.0067(6) 0.0009(6)
Cl51 0.0698(15) 0.0431(12) 0.0567(14) -0.0023(10) -0.0075(11) 0.0029(12)
Cl52 0.0698(15) 0.0431(12) 0.0567(14) -0.0023(10) -0.0075(11) 0.0029(12)
P51 0.049(4) 0.0217(13) 0.0650(19) -0.0042(11) -0.008(3) -0.006(2)
P52 0.033(3) 0.0243(12) 0.0368(18) 0.0002(10) 0.000(2) -0.0008(17)
C51 0.076(11) 0.023(7) 0.120(12) 0.022(8) 0.018(10) 0.005(7)
O51 0.125(10) 0.028(5) 0.074(7) 0.010(4) -0.021(6) -0.011(6)
C52 0.076(11) 0.023(7) 0.120(12) 0.022(8) 0.018(10) 0.005(7)
O52 0.125(10) 0.028(5) 0.074(7) 0.010(4) -0.021(6) -0.011(6)
C53 0.101(9) 0.019(4) 0.054(6) 0.000(4) -0.002(6) 0.004(5)
C54 0.101(9) 0.019(4) 0.054(6) 0.000(4) -0.002(6) 0.004(5)
C55 0.101(9) 0.019(4) 0.054(6) 0.000(4) -0.002(6) 0.004(5)
C56 0.101(9) 0.019(4) 0.054(6) 0.000(4) -0.002(6) 0.004(5)
C57 0.12(2) 0.14(3) 0.15(2) 0.01(2) -0.043(19) 0.015(19)
C58 0.096(18) 0.11(2) 0.15(2) 0.024(18) -0.060(17) 0.002(16)
C59 0.082(18) 0.11(2) 0.103(18) 0.029(15) -0.017(14) 0.004(15)
C60 0.13(2) 0.18(3) 0.16(2) 0.05(2) -0.06(2) -0.04(2)
C61 0.14(2) 0.17(3) 0.16(3) 0.01(2) -0.11(2) -0.06(2)
C62 0.098(19) 0.23(3) 0.14(2) -0.02(2) -0.037(18) -0.05(2)
C63 0.12(2) 0.23(3) 0.20(3) -0.04(3) 0.03(2) -0.06(3)
C64 0.19(3) 0.08(2) 0.14(2) -0.026(18) 0.05(2) -0.07(2)
C65 0.076(14) 0.022(9) 0.076(13) -0.016(9) -0.019(11) -0.014(9)
C66 0.103(16) 0.067(12) 0.036(11) 0.007(9) -0.021(11) -0.012(12)
C67 0.058(11) 0.034(9) 0.054(11) 0.001(8) -0.018(9) 0.003(9)
C68 0.038(10) 0.014(8) 0.058(13) 0.010(8) 0.019(8) 0.012(7)
C69 0.107(17) 0.020(8) 0.043(11) 0.003(7) 0.010(11) 0.008(11)
C70 0.077(14) 0.030(10) 0.043(11) 0.012(9) -0.002(9) 0.013(9)
C71 0.129(19) 0.031(11) 0.093(16) -0.023(11) 0.032(15) 0.007(13)
C72 0.075(14) 0.059(12) 0.043(12) 0.006(9) 0.022(11) 0.022(11)
C73 0.067(13) 0.088(16) 0.094(16) 0.006(13) -0.010(12) 0.014(13)
C74 0.071(14) 0.107(18) 0.069(15) -0.025(13) 0.023(11) 0.019(14)
C75 0.072(14) 0.096(16) 0.093(16) -0.020(13) -0.004(12) 0.012(13)
C76 0.082(18) 0.10(2) 0.13(2) -0.049(18) 0.038(16) -0.023(17)
C77 0.117(18) 0.094(18) 0.19(2) -0.078(17) 0.104(17) -0.063(16)
C78 0.09(2) 0.14(2) 0.23(3) -0.06(2) 0.05(2) -0.04(2)
C79 0.055(15) 0.12(2) 0.23(3) 0.053(19) -0.019(16) -0.068(16)
C80 0.097(18) 0.099(18) 0.18(3) -0.006(18) 0.051(18) -0.038(16)
C81 0.081(16) 0.080(15) 0.16(2) 0.002(15) 0.029(16) -0.008(14)
C82 0.072(14) 0.043(11) 0.087(15) 0.002(10) 0.026(12) 0.002(11)
C83 0.055(12) 0.029(9) 0.060(12) 0.006(8) 0.020(9) 0.015(9)
C84 0.039(9) 0.036(9) 0.041(10) -0.006(7) -0.008(8) 0.010(8)
C85 0.043(11) 0.029(9) 0.043(11) 0.001(7) 0.001(8) -0.008(9)
C86 0.057(11) 0.046(9) 0.032(9) 0.000(7) -0.007(8) 0.003(8)
C87 0.062(11) 0.044(9) 0.053(10) -0.003(7) -0.024(9) 0.015(9)
C88 0.079(17) 0.077(14) 0.054(14) -0.026(11) -0.026(12) 0.039(12)
C89 0.040(11) 0.066(12) 0.084(14) -0.023(11) 0.010(10) 0.014(10)
C90 0.066(15) 0.092(16) 0.092(16) -0.004(14) 0.015(13) -0.007(13)
C91 0.062(16) 0.17(2) 0.086(16) -0.051(16) -0.044(13) 0.008(16)
C92 0.097(18) 0.13(2) 0.11(2) -0.026(16) -0.047(15) 0.030(17)
C93 0.19(3) 0.14(3) 0.080(19) -0.048(17) -0.070(19) 0.04(2)
C94 0.24(3) 0.13(2) 0.15(3) -0.04(2) 0.00(2) 0.01(2)
C95 0.24(3) 0.11(2) 0.16(3) -0.020(19) 0.02(2) 0.02(2)
C96 0.23(3) 0.084(17) 0.14(2) 0.043(17) -0.04(2) -0.03(2)
C97 0.14(2) 0.100(18) 0.14(2) -0.007(18) -0.084(19) -0.025(18)
C98 0.15(2) 0.071(14) 0.102(18) -0.024(13) -0.076(16) 0.038(15)
C99 0.16(2) 0.012(9) 0.13(2) 0.024(12) 0.004(17) -0.007(13)
C100 0.13(2) 0.021(10) 0.12(2) 0.014(11) -0.050(18) -0.003(15)
Os2A 0.0461(7) 0.0251(3) 0.0302(2) -0.00060(17) -0.0067(6) 0.0009(6)
Cl53 0.0698(15) 0.0431(12) 0.0567(14) -0.0023(10) -0.0075(11) 0.0029(12)
Cl54 0.0698(15) 0.0431(12) 0.0567(14) -0.0023(10) -0.0075(11) 0.0029(12)
P51A 0.049(4) 0.0217(13) 0.0650(19) -0.0042(11) -0.008(3) -0.006(2)
P52A 0.033(3) 0.0243(12) 0.0368(18) 0.0002(10) 0.000(2) -0.0008(17)
C1A 0.059(10) 0.006(7) 0.133(16) 0.024(8) 0.032(11) 0.005(7)
O1A 0.086(8) 0.045(6) 0.098(9) 0.038(6) 0.031(7) 0.007(6)
C2A 0.059(10) 0.006(7) 0.133(16) 0.024(8) 0.032(11) 0.005(7)
O2A 0.086(8) 0.045(6) 0.098(9) 0.038(6) 0.031(7) 0.007(6)
C3A 0.144(11) 0.081(8) 0.172(11) 0.020(8) -0.017(10) 0.027(8)
C4A 0.144(11) 0.081(8) 0.172(11) 0.020(8) -0.017(10) 0.027(8)
C5A 0.144(11) 0.081(8) 0.172(11) 0.020(8) -0.017(10) 0.027(8)
C6A 0.144(11) 0.081(8) 0.172(11) 0.020(8) -0.017(10) 0.027(8)
C7A 0.144(11) 0.081(8) 0.172(11) 0.020(8) -0.017(10) 0.027(8)
C8A 0.144(11) 0.081(8) 0.172(11) 0.020(8) -0.017(10) 0.027(8)
C9A 0.144(11) 0.081(8) 0.172(11) 0.020(8) -0.017(10) 0.027(8)
C10A 0.144(11) 0.081(8) 0.172(11) 0.020(8) -0.017(10) 0.027(8)
C11A 0.12(2) 0.084(17) 0.12(2) -0.023(15) -0.081(16) 0.021(17)
C12A 0.065(15) 0.077(14) 0.034(12) -0.008(10) -0.021(10) 0.023(12)
C13A 0.065(14) 0.058(13) 0.082(15) 0.011(11) -0.014(11) 0.015(11)
C14A 0.12(2) 0.060(18) 0.12(2) 0.009(16) 0.065(18) -0.009(17)
C15A 0.084(9) 0.043(7) 0.040(7) 0.000(5) -0.024(6) -0.013(6)
C16A 0.084(9) 0.043(7) 0.040(7) 0.000(5) -0.024(6) -0.013(6)
C17A 0.084(9) 0.043(7) 0.040(7) 0.000(5) -0.024(6) -0.013(6)
C18A 0.084(9) 0.043(7) 0.040(7) 0.000(5) -0.024(6) -0.013(6)
C19A 0.062(14) 0.038(12) 0.108(19) -0.031(11) -0.025(14) 0.018(12)
C20A 0.091(16) 0.076(14) 0.031(12) -0.019(10) -0.020(11) 0.048(12)
C21A 0.085(19) 0.073(19) 0.078(18) -0.021(15) -0.017(14) 0.041(15)
C22A 0.083(18) 0.11(2) 0.070(16) 0.027(14) 0.011(13) 0.059(16)
C23A 0.082(18) 0.18(3) 0.073(19) 0.074(17) 0.025(14) 0.076(18)
C24A 0.14(3) 0.13(2) 0.13(2) 0.02(2) -0.04(2) 0.04(2)
C25A 0.16(3) 0.10(2) 0.15(2) 0.01(2) -0.08(2) 0.03(2)
C26A 0.12(2) 0.064(15) 0.082(17) 0.023(13) -0.052(15) 0.014(15)
C27A 0.12(2) 0.064(16) 0.061(15) 0.016(12) -0.008(14) 0.001(15)
C28A 0.085(16) 0.045(12) 0.070(14) 0.004(10) -0.005(12) -0.006(12)
C29A 0.064(17) 0.080(16) 0.064(15) 0.025(12) -0.009(12) 0.000(14)
C30A 0.058(13) 0.053(12) 0.056(13) 0.018(9) 0.003(10) -0.003(11)
C31A 0.053(12) 0.047(11) 0.046(12) -0.002(9) 0.017(9) 0.000(10)
C32A 0.041(10) 0.036(9) 0.043(10) 0.003(8) 0.008(8) 0.007(8)
C33A 0.043(11) 0.034(10) 0.041(11) 0.002(8) 0.000(9) 0.006(9)
C34A 0.030(9) 0.027(8) 0.024(9) 0.000(6) -0.003(7) 0.001(7)
C35A 0.047(12) 0.035(10) 0.021(9) 0.013(7) 0.008(9) 0.006(11)
C36A 0.042(11) 0.053(11) 0.053(12) 0.009(9) -0.009(9) 0.002(9)
C37A 0.044(15) 0.11(2) 0.070(18) -0.001(16) -0.019(13) 0.020(14)
C38A 0.10(2) 0.14(2) 0.15(2) -0.07(2) -0.01(2) -0.02(2)
C39A 0.081(18) 0.17(2) 0.19(3) -0.15(2) 0.022(18) -0.048(18)
C40A 0.10(2) 0.25(3) 0.26(3) -0.15(3) -0.04(2) -0.06(2)
C41A 0.14(3) 0.30(4) 0.29(4) -0.10(3) 0.00(3) -0.04(3)
C42A 0.076(19) 0.27(4) 0.26(4) -0.17(3) 0.02(2) -0.11(2)
C43A 0.12(2) 0.26(3) 0.26(4) -0.15(3) 0.08(2) -0.09(2)
C44A 0.20(3) 0.23(3) 0.19(3) -0.11(3) 0.04(3) -0.11(3)
C45A 0.23(3) 0.23(3) 0.20(3) -0.08(3) 0.02(3) -0.07(3)
C46A 0.21(3) 0.21(3) 0.10(2) 0.01(2) 0.00(2) -0.10(3)
C47A 0.167(15) 0.123(13) 0.072(9) 0.000(9) -0.063(11) -0.050(12)
C48A 0.167(15) 0.123(13) 0.072(9) 0.000(9) -0.063(11) -0.050(12)
C49A 0.167(15) 0.123(13) 0.072(9) 0.000(9) -0.063(11) -0.050(12)
C50A 0.167(15) 0.123(13) 0.072(9) 0.000(9) -0.063(11) -0.050(12)

loop_
_atom_type_symbol
_atom_type_description
_atom_type_scat_dispersion_real
_atom_type_scat_dispersion_imag
_atom_type_scat_source
C C 0.0181 0.0091 'International Tables Vol C Tables 4.2.6.8 and 6.1.1.4'
H H 0.0000 0.0000 'International Tables Vol C Tables 4.2.6.8 and 6.1.1.4'
O O 0.0492 0.0322 'International Tables Vol C Tables 4.2.6.8 and 6.1.1.4'
P P 0.2955 0.4335 'International Tables Vol C Tables 4.2.6.8 and 6.1.1.4'
Cl Cl 0.3639 0.7018 'International Tables Vol C Tables 4.2.6.8 and 6.1.1.4'
Os Os -4.9801 6.2216 'International Tables Vol C Tables 4.2.6.8 and 6.1.1.4'

loop_
_geom_angle_atom_site_label_1
_geom_angle_atom_site_label_2
_geom_angle_atom_site_label_3
_geom_angle
C1 Os1 C2 92.131(18)
C1 Os1 P1 89.45(6)
C2 Os1 P1 92.41(5)
C1 Os1 P2 93.16(6)
C2 Os1 P2 89.06(6)
P1 Os1 P2 176.96(8)
C1 Os1 Cl2 177.83(5)
C2 Os1 Cl2 87.99(5)
P1 Os1 Cl2 88.38(7)
P2 Os1 Cl2 89.01(7)
C1 Os1 Cl1 89.74(6)
C2 Os1 Cl1 177.29(6)
P1 Os1 Cl1 89.57(8)
P2 Os1 Cl1 88.87(8)
Cl2 Os1 Cl1 90.22(8)
C35 P1 C19 106.1(4)
C35 P1 C3 106.1(4)
C19 P1 C3 101.5(4)
C35 P1 Os1 112.0(3)
C19 P1 Os1 113.6(3)
C3 P1 Os1 116.5(3)
C50 P2 C34 105.3(5)
C50 P2 C18 102.5(4)
C34 P2 C18 105.5(5)
C50 P2 Os1 113.9(3)
C34 P2 Os1 111.9(3)
C18 P2 Os1 116.6(3)
O1 C1 Os1 176.721(11)
O2 C2 Os1 178.047(11)
C4 C3 P1 114.5(5)
C4 C3 H3A 108.6
P1 C3 H3A 108.6
C4 C3 H3B 108.6
P1 C3 H3B 108.6
H3A C3 H3B 107.6
C5 C4 C3 112.9(5)
C5 C4 H4A 109.0
C3 C4 H4A 109.0
C5 C4 H4B 109.0
C3 C4 H4B 109.0
H4A C4 H4B 107.8
C4 C5 C6 112.9(5)
C4 C5 H5A 109.0
C6 C5 H5A 109.0
C4 C5 H5B 109.0
C6 C5 H5B 109.0
H5A C5 H5B 107.8
C7 C6 C5 113.9(5)
C7 C6 H6A 108.8
C5 C6 H6A 108.8
C7 C6 H6B 108.8
C5 C6 H6B 108.8
H6A C6 H6B 107.7
C8 C7 C6 114.0(5)
C8 C7 H7A 108.7
C6 C7 H7A 108.7
C8 C7 H7B 108.8
C6 C7 H7B 108.7
H7A C7 H7B 107.6
C7 C8 C9 115.2(5)
C7 C8 H8A 108.5
C9 C8 H8A 108.5
C7 C8 H8B 108.5
C9 C8 H8B 108.5
H8A C8 H8B 107.5
C10 C9 C8 115.5(6)
C10 C9 H9A 108.4
C8 C9 H9A 108.4
C10 C9 H9B 108.4
C8 C9 H9B 108.4
H9A C9 H9B 107.5
C9 C10 C11 112.7(6)
C9 C10 H10A 109.0
C11 C10 H10A 109.0
C9 C10 H10B 109.1
C11 C10 H10B 109.0
H10A C10 H10B 107.8
C12 C11 C10 112.9(6)
C12 C11 H11A 109.0
C10 C11 H11A 109.0
C12 C11 H11B 109.0
C10 C11 H11B 109.0
H11A C11 H11B 107.8
C13 C12 C11 114.2(5)
C13 C12 H12A 108.7
C11 C12 H12A 108.7
C13 C12 H12B 108.7
C11 C12 H12B 108.7
H12A C12 H12B 107.6
C14 C13 C12 115.3(5)
C14 C13 H13A 108.4
C12 C13 H13A 108.5
C14 C13 H13B 108.4
C12 C13 H13B 108.4
H13A C13 H13B 107.5
C13 C14 C15 113.8(5)
C13 C14 H14A 108.8
C15 C14 H14A 108.8
C13 C14 H14B 108.8
C15 C14 H14B 108.8
H14A C14 H14B 107.7
C14 C15 C16 114.4(5)
C14 C15 H15A 108.7
C16 C15 H15A 108.7
C14 C15 H15B 108.7
C16 C15 H15B 108.7
H15A C15 H15B 107.6
C15 C16 C17 112.2(5)
C15 C16 H16A 109.2
C17 C16 H16A 109.2
C15 C16 H16B 109.2
C17 C16 H16B 109.2
H16A C16 H16B 107.9
C16 C17 C18 113.0(5)
C16 C17 H17A 109.0
C18 C17 H17A 109.0
C16 C17 H17B 109.0
C18 C17 H17B 109.0
H17A C17 H17B 107.8
C17 C18 P2 114.0(5)
C17 C18 H18A 108.8
P2 C18 H18A 108.8
C17 C18 H18B 108.8
P2 C18 H18B 108.8
H18A C18 H18B 107.7
C20 C19 P1 116.7(5)
C20 C19 H19A 108.1
P1 C19 H19A 108.1
C20 C19 H19B 108.1
P1 C19 H19B 108.1
H19A C19 H19B 107.3
C21 C20 C19 113.0(5)
C21 C20 H20A 109.0
C19 C20 H20A 109.0
C21 C20 H20B 109.0
C19 C20 H20B 109.0
H20A C20 H20B 107.8
C20 C21 C22 114.5(6)
C20 C21 H21A 108.6
C22 C21 H21A 108.6
C20 C21 H21B 108.7
C22 C21 H21B 108.6
H21A C21 H21B 107.6
C23 C22 C21 114.5(6)
C23 C22 H22A 108.6
C21 C22 H22A 108.6
C23 C22 H22B 108.6
C21 C22 H22B 108.6
H22A C22 H22B 107.6
C24 C23 C22 115.6(6)
C24 C23 H23A 108.4
C22 C23 H23A 108.4
C24 C23 H23B 108.4
C22 C23 H23B 108.4
H23A C23 H23B 107.4
C23 C24 C25 115.8(6)
C23 C24 H24A 108.3
C25 C24 H24A 108.3
C23 C24 H24B 108.3
C25 C24 H24B 108.3
H24A C24 H24B 107.4
C26 C25 C24 116.0(7)
C26 C25 H25A 108.3
C24 C25 H25A 108.3
C26 C25 H25B 108.3
C24 C25 H25B 108.3
H25A C25 H25B 107.4
C25 C26 C27 114.7(7)
C25 C26 H26A 108.6
C27 C26 H26A 108.6
C25 C26 H26B 108.6
C27 C26 H26B 108.6
H26A C26 H26B 107.6
C26 C27 C28 112.6(7)
C26 C27 H27A 109.1
C28 C27 H27A 109.1
C26 C27 H27B 109.1
C28 C27 H27B 109.1
H27A C27 H27B 107.8
C29 C28 C27 115.5(7)
C29 C28 H28A 108.4
C27 C28 H28A 108.4
C29 C28 H28B 108.4
C27 C28 H28B 108.4
H28A C28 H28B 107.5
C30 C29 C28 116.7(7)
C30 C29 H29A 108.1
C28 C29 H29A 108.1
C30 C29 H29B 108.1
C28 C29 H29B 108.1
H29A C29 H29B 107.3
C29 C30 C31 115.2(6)
C29 C30 H30A 108.5
C31 C30 H30A 108.5
C29 C30 H30B 108.5
C31 C30 H30B 108.5
H30A C30 H30B 107.5
C30 C31 C32 114.8(6)
C30 C31 H31A 108.6
C32 C31 H31A 108.6
C30 C31 H31B 108.6
C32 C31 H31B 108.6
H31A C31 H31B 107.5
C31 C32 C33 115.0(5)
C31 C32 H32A 108.5
C33 C32 H32A 108.5
C31 C32 H32B 108.5
C33 C32 H32B 108.5
H32A C32 H32B 107.5
C32 C33 C34 113.6(5)
C32 C33 H33A 108.8
C34 C33 H33A 108.9
C32 C33 H33B 108.9
C34 C33 H33B 108.8
H33A C33 H33B 107.7
C33 C34 P2 117.3(6)
C33 C34 H34A 108.0
P2 C34 H34A 108.0
C33 C34 H34B 108.0
P2 C34 H34B 108.0
H34A C34 H34B 107.2
C36 C35 P1 118.5(6)
C36 C35 H35A 107.7
P1 C35 H35A 107.7
C36 C35 H35B 107.7
P1 C35 H35B 107.7
H35A C35 H35B 107.1
C37 C36 C35 113.4(5)
C37 C36 H36A 108.9
C35 C36 H36A 108.9
C37 C36 H36B 108.9
C35 C36 H36B 108.9
H36A C36 H36B 107.7
C36 C37 C38 114.9(5)
C36 C37 H37A 108.6
C38 C37 H37A 108.5
C36 C37 H37B 108.5
C38 C37 H37B 108.5
H37A C37 H37B 107.5
C39 C38 C37 114.5(6)
C39 C38 H38A 108.6
C37 C38 H38A 108.6
C39 C38 H38B 108.6
C37 C38 H38B 108.6
H38A C38 H38B 107.6
C40 C39 C38 115.9(7)
C40 C39 H39A 108.3
C38 C39 H39A 108.3
C40 C39 H39B 108.3
C38 C39 H39B 108.3
H39A C39 H39B 107.4
C39 C40 C41 115.7(7)
C39 C40 H40A 108.3
C41 C40 H40A 108.3
C39 C40 H40B 108.4
C41 C40 H40B 108.3
H40A C40 H40B 107.4
C42 C41 C40 117.2(8)
C42 C41 H41A 108.0
C40 C41 H41A 108.0
C42 C41 H41B 108.0
C40 C41 H41B 108.0
H41A C41 H41B 107.2
C41 C42 C43 113.5(8)
C41 C42 H42A 108.9
C43 C42 H42A 108.9
C41 C42 H42B 108.9
C43 C42 H42B 108.9
H42A C42 H42B 107.7
C44 C43 C42 111.5(8)
C44 C43 H43A 109.3
C42 C43 H43A 109.3
C44 C43 H43B 109.3
C42 C43 H43B 109.3
H43A C43 H43B 108.0
C45 C44 C43 114.8(8)
C45 C44 H44A 108.6
C43 C44 H44A 108.5
C45 C44 H44B 108.6
C43 C44 H44B 108.6
H44A C44 H44B 107.5
C46 C45 C44 116.4(8)
C46 C45 H45A 108.2
C44 C45 H45A 108.2
C46 C45 H45B 108.2
C44 C45 H45B 108.2
H45A C45 H45B 107.3
C45 C46 C47 113.6(7)
C45 C46 H46A 108.8
C47 C46 H46A 108.9
C45 C46 H46B 108.9
C47 C46 H46B 108.9
H46A C46 H46B 107.7
C46 C47 C48 114.1(7)
C46 C47 H47A 108.7
C48 C47 H47A 108.7
C46 C47 H47B 108.7
C48 C47 H47B 108.7
H47A C47 H47B 107.6
C47 C48 C49 114.9(7)
C47 C48 H48A 108.5
C49 C48 H48A 108.5
C47 C48 H48B 108.5
C49 C48 H48B 108.5
H48A C48 H48B 107.5
C48 C49 C50 112.2(6)
C48 C49 H49A 109.2
C50 C49 H49A 109.2
C48 C49 H49B 109.2
C50 C49 H49B 109.2
H49A C49 H49B 107.9
C49 C50 P2 117.8(6)
C49 C50 H50A 107.9
P2 C50 H50A 107.9
C49 C50 H50B 107.9
P2 C50 H50B 107.9
H50A C50 H50B 107.2
C51 Os2 C52 91.8(4)
C51 Os2 P51 90.1(3)
C52 Os2 P51 93.8(3)
C51 Os2 P52 91.9(3)
C52 Os2 P52 91.7(3)
P51 Os2 P52 174.05(16)
C51 Os2 Cl52 179.5(3)
C52 Os2 Cl52 87.7(3)
P51 Os2 Cl52 90.01(16)
P52 Os2 Cl52 88.08(15)
C51 Os2 Cl51 90.6(3)
C52 Os2 Cl51 177.1(3)
P51 Os2 Cl51 87.69(15)
P52 Os2 Cl51 86.66(14)
Cl52 Os2 Cl51 89.86(14)
C53 P51 C100 105.8(14)
C53 P51 C69 105.5(12)
C100 P51 C69 101.1(9)
C53 P51 Os2 113.7(9)
C100 P51 Os2 115.3(8)
C69 P51 Os2 114.1(5)
C85 P52 C68 101.7(7)
C85 P52 C84 104.1(8)
C68 P52 C84 106.8(8)
C85 P52 Os2 115.7(6)
C68 P52 Os2 112.7(8)
C84 P52 Os2 114.6(4)
O51 C51 Os2 174.6(11)
O52 C52 Os2 170.9(11)
C54 C53 P51 120.6(16)
C54 C53 H53A 104.0
P51 C53 H53A 104.8
C54 C53 H53B 109.5
P51 C53 H53B 109.8
H53A C53 H53B 107.1
C55 C54 C53 113.0(6)
C55 C54 H54A 108.9
C53 C54 H54A 105.9
C55 C54 H54B 108.9
C53 C54 H54B 112.2
H54A C54 H54B 107.8
C54 C55 C56 114.4(7)
C54 C55 H55A 108.5
C56 C55 H55A 108.7
C54 C55 H55B 108.8
C56 C55 H55B 108.6
H55A C55 H55B 107.6
C57 C56 C55 113.4(7)
C57 C56 H56A 108.9
C55 C56 H56A 108.8
C57 C56 H56B 108.8
C55 C56 H56B 109.0
H56A C56 H56B 107.7
C58 C57 C56 114.8(7)
C58 C57 H57A 108.5
C56 C57 H57A 108.6
C58 C57 H57B 108.6
C56 C57 H57B 108.5
H57A C57 H57B 107.5
C57 C58 C59 116.1(8)
C57 C58 H58A 108.3
C59 C58 H58A 108.2
C57 C58 H58B 108.3
C59 C58 H58B 108.3
H58A C58 H58B 107.4
C60 C59 C58 116.8(8)
C60 C59 H59A 108.1
C58 C59 H59A 108.1
C60 C59 H59B 108.1
C58 C59 H59B 108.0
H59A C59 H59B 107.3
C59 C60 C61 113.3(8)
C59 C60 H60A 108.9
C61 C60 H60A 108.9
C59 C60 H60B 109.0
C61 C60 H60B 108.9
H60A C60 H60B 107.7
C62 C61 C60 112.6(8)
C62 C61 H61A 109.1
C60 C61 H61A 109.1
C62 C61 H61B 109.1
C60 C61 H61B 109.1
H61A C61 H61B 107.8
C63 C62 C61 116.1(8)
C63 C62 H62A 108.3
C61 C62 H62A 108.3
C63 C62 H62B 108.2
C61 C62 H62B 108.3
H62A C62 H62B 107.4
C64 C63 C62 118.4(8)
C64 C63 H63A 107.7
C62 C63 H63A 107.7
C64 C63 H63B 107.7
C62 C63 H63B 107.7
H63A C63 H63B 107.1
C63 C64 C65 116.5(8)
C63 C64 H64A 108.2
C65 C64 H64A 108.2
C63 C64 H64B 108.2
C65 C64 H64B 108.2
H64A C64 H64B 107.3
C64 C65 C66 112.6(7)
C64 C65 H65A 109.1
C66 C65 H65A 109.1
C64 C65 H65B 109.1
C66 C65 H65B 109.0
H65A C65 H65B 107.8
C65 C66 C67 116.0(7)
C65 C66 H66A 108.3
C67 C66 H66A 108.3
C65 C66 H66B 108.3
C67 C66 H66B 108.2
H66A C66 H66B 107.4
C66 C67 C68 112.7(7)
C66 C67 H67A 109.1
C68 C67 H67A 109.1
C66 C67 H67B 109.0
C68 C67 H67B 109.0
H67A C67 H67B 107.8
C67 C68 P52 124.9(14)
C67 C68 H68A 106.1
P52 C68 H68A 106.1
C67 C68 H68B 106.2
P52 C68 H68B 106.1
H68A C68 H68B 106.3
C70 C69 P51 114.6(9)
C70 C69 H69A 108.6
P51 C69 H69A 108.6
C70 C69 H69B 108.6
P51 C69 H69B 108.6
H69A C69 H69B 107.6
C71 C70 C69 113.4(7)
C71 C70 H70A 108.9
C69 C70 H70A 108.9
C71 C70 H70B 108.9
C69 C70 H70B 108.9
H70A C70 H70B 107.7
C70 C71 C72 114.0(7)
C70 C71 H71A 108.7
C72 C71 H71A 108.7
C70 C71 H71B 108.8
C72 C71 H71B 108.7
H71A C71 H71B 107.6
C73 C72 C71 113.9(7)
C73 C72 H72A 108.8
C71 C72 H72A 108.8
C73 C72 H72B 108.8
C71 C72 H72B 108.8
H72A C72 H72B 107.7
C74 C73 C72 115.4(7)
C74 C73 H73A 108.4
C72 C73 H73A 108.4
C74 C73 H73B 108.4
C72 C73 H73B 108.4
H73A C73 H73B 107.5
C73 C74 C75 116.1(7)
C73 C74 H74A 108.3
C75 C74 H74A 108.3
C73 C74 H74B 108.3
C75 C74 H74B 108.3
H74A C74 H74B 107.4
C76 C75 C74 116.8(8)
C76 C75 H75A 108.1
C74 C75 H75A 108.1
C76 C75 H75B 108.1
C74 C75 H75B 108.1
H75A C75 H75B 107.3
C75 C76 C77 112.9(8)
C75 C76 H76A 109.0
C77 C76 H76A 109.0
C75 C76 H76B 109.0
C77 C76 H76B 109.0
H76A C76 H76B 107.8
C78 C77 C76 113.6(8)
C78 C77 H77A 108.8
C76 C77 H77A 108.9
C78 C77 H77B 108.9
C76 C77 H77B 108.8
H77A C77 H77B 107.7
C79 C78 C77 114.8(8)
C79 C78 H78A 108.6
C77 C78 H78A 108.6
C79 C78 H78B 108.6
C77 C78 H78B 108.6
H78A C78 H78B 107.6
C80 C79 C78 116.3(8)
C80 C79 H79A 108.2
C78 C79 H79A 108.2
C80 C79 H79B 108.2
C78 C79 H79B 108.2
H79A C79 H79B 107.4
C79 C80 C81 114.5(7)
C79 C80 H80A 108.6
C81 C80 H80A 108.6
C79 C80 H80B 108.6
C81 C80 H80B 108.6
H80A C80 H80B 107.6
C80 C81 C82 113.5(7)
C80 C81 H81A 108.9
C82 C81 H81A 108.9
C80 C81 H81B 108.9
C82 C81 H81B 108.9
H81A C81 H81B 107.7
C81 C82 C83 115.1(7)
C81 C82 H82A 108.5
C83 C82 H82A 108.5
C81 C82 H82B 108.5
C83 C82 H82B 108.5
H82A C82 H82B 107.5
C82 C83 C84 113.0(7)
C82 C83 H83A 109.0
C84 C83 H83A 109.0
C82 C83 H83B 109.0
C84 C83 H83B 109.0
H83A C83 H83B 107.8
C83 C84 P52 114.5(9)
C83 C84 H84A 108.6
P52 C84 H84A 108.6
C83 C84 H84B 108.6
P52 C84 H84B 108.6
H84A C84 H84B 107.6
C86 C85 P52 116.2(10)
C86 C85 H85A 108.3
P52 C85 H85A 108.2
C86 C85 H85B 108.3
P52 C85 H85B 108.2
H85A C85 H85B 107.4
C87 C86 C85 113.5(6)
C87 C86 H86A 108.9
C85 C86 H86A 108.9
C87 C86 H86B 108.9
C85 C86 H86B 108.9
H86A C86 H86B 107.7
C86 C87 C88 114.9(7)
C86 C87 H87A 108.6
C88 C87 H87A 108.5
C86 C87 H87B 108.5
C88 C87 H87B 108.6
H87A C87 H87B 107.5
C89 C88 C87 114.6(7)
C89 C88 H88A 108.6
C87 C88 H88A 108.6
C89 C88 H88B 108.6
C87 C88 H88B 108.6
H88A C88 H88B 107.6
C90 C89 C88 114.7(7)
C90 C89 H89A 108.6
C88 C89 H89A 108.6
C90 C89 H89B 108.6
C88 C89 H89B 108.6
H89A C89 H89B 107.6
C89 C90 C91 116.8(8)
C89 C90 H90A 108.1
C91 C90 H90A 108.1
C89 C90 H90B 108.1
C91 C90 H90B 108.1
H90A C90 H90B 107.3
C92 C91 C90 117.3(8)
C92 C91 H91A 108.0
C90 C91 H91A 108.0
C92 C91 H91B 108.0
C90 C91 H91B 108.0
H91A C91 H91B 107.2
C91 C92 C93 113.7(8)
C91 C92 H92A 108.8
C93 C92 H92A 108.8
C91 C92 H92B 108.8
C93 C92 H92B 108.8
H92A C92 H92B 107.7
C94 C93 C92 112.8(8)
C94 C93 H93A 109.0
C92 C93 H93A 109.0
C94 C93 H93B 109.0
C92 C93 H93B 109.0
H93A C93 H93B 107.8
C95 C94 C93 115.6(8)
C95 C94 H94A 108.4
C93 C94 H94A 108.4
C95 C94 H94B 108.4
C93 C94 H94B 108.4
H94A C94 H94B 107.5
C96 C95 C94 117.0(8)
C96 C95 H95A 108.0
C94 C95 H95A 108.0
C96 C95 H95B 108.1
C94 C95 H95B 108.1
H95A C95 H95B 107.3
C95 C96 C97 115.7(8)
C95 C96 H96A 108.4
C97 C96 H96A 108.4
C95 C96 H96B 108.4
C97 C96 H96B 108.4
H96A C96 H96B 107.4
C96 C97 C98 114.7(7)
C96 C97 H97A 108.6
C98 C97 H97A 108.6
C96 C97 H97B 108.6
C98 C97 H97B 108.6
H97A C97 H97B 107.6
C97 C98 C99 114.6(7)
C97 C98 H98A 108.6
C99 C98 H98A 108.6
C97 C98 H98B 108.6
C99 C98 H98B 108.6
H98A C98 H98B 107.6
C98 C99 C100 112.3(7)
C98 C99 H99A 109.1
C100 C99 H99A 109.1
C98 C99 H99B 109.1
C100 C99 H99B 109.1
H99A C99 H99B 107.9
C98 C99 H49C 98.6
C100 C99 H49C 128.0
H99A C99 H49C 18.9
H99B C99 H49C 97.8
C98 C99 H49D 103.8
C100 C99 H49D 125.5
H99A C99 H49D 95.1
H99B C99 H49D 17.3
H49C C99 H49D 82.4
C98 C99 H50C 76.7
C100 C99 H50C 46.0
H99A C99 H50C 151.5
H99B C99 H50C 95.7
H49C C99 H50C 166.5
H49D C99 H50C 111.0
C99 C100 P51 118.5(14)
C99 C100 H10E 107.7
P51 C100 H10E 107.7
C99 C100 H10F 107.7
P51 C100 H10F 107.7
H10E C100 H10F 107.1
C99 C100 H50C 72.7
P51 C100 H50C 156.6
H10E C100 H50C 49.2
H10F C100 H50C 86.1
C99 C100 H50D 69.5
P51 C100 H50D 130.7
H10E C100 H50D 115.7
H10F C100 H50D 38.4
H50C C100 H50D 71.6
C1A Os2A C2A 90.5(4)
C1A Os2A P51A 89.9(3)
C2A Os2A P51A 94.5(3)
C1A Os2A P52A 91.7(3)
C2A Os2A P52A 91.6(3)
P51A Os2A P52A 173.67(19)
C1A Os2A Cl54 177.6(3)
C2A Os2A Cl54 87.1(3)
P51A Os2A Cl54 90.17(17)
P52A Os2A Cl54 88.45(16)
C1A Os2A Cl53 90.5(3)
C2A Os2A Cl53 178.6(3)
P51A Os2A Cl53 86.60(16)
P52A Os2A Cl53 87.27(15)
Cl54 Os2A Cl53 91.95(15)
C50A P51A C19A 90.1(11)
C50A P51A C3A 116(2)
C19A P51A C3A 108.0(18)
C50A P51A Os2A 114.6(15)
C19A P51A Os2A 117.5(7)
C3A P51A Os2A 109.8(14)
C35A P52A C34A 106.7(8)
C35A P52A C18A 102.4(9)
C34A P52A C18A 103.4(13)
C35A P52A Os2A 116.5(7)
C34A P52A Os2A 111.7(4)
C18A P52A Os2A 114.8(12)
O1A C1A Os2A 174.1(12)
O2A C2A Os2A 170.5(14)
C4A C3A P51A 115(3)
C4A C3A H3AA 115.4
P51A C3A H3AA 113.0
C4A C3A H3AB 101.6
P51A C3A H3AB 103.0
H3AA C3A H3AB 107.4
C5A C4A C3A 112.6(8)
C5A C4A H4AA 109.3
C3A C4A H4AA 115.7
C5A C4A H4AB 108.9
C3A C4A H4AB 102.0
H4AA C4A H4AB 107.8
C4A C5A C6A 114.2(7)
C4A C5A H5AA 108.9
C6A C5A H5AA 108.2
C4A C5A H5AB 108.5
C6A C5A H5AB 109.2
H5AA C5A H5AB 107.6
C7A C6A C5A 113.9(7)
C7A C6A H6AA 108.9
C5A C6A H6AA 109.3
C7A C6A H6AB 108.6
C5A C6A H6AB 108.3
H6AA C6A H6AB 107.7
C8A C7A C6A 114.9(7)
C8A C7A H7AA 108.6
C6A C7A H7AA 108.6
C8A C7A H7AB 108.6
C6A C7A H7AB 108.4
H7AA C7A H7AB 107.5
C7A C8A C9A 115.8(8)
C7A C8A H8AA 108.2
C9A C8A H8AA 108.4
C7A C8A H8AB 108.4
C9A C8A H8AB 108.4
H8AA C8A H8AB 107.4
C10A C9A C8A 116.5(8)
C10A C9A H9AA 108.1
C8A C9A H9AA 108.2
C10A C9A H9AB 108.2
C8A C9A H9AB 108.1
H9AA C9A H9AB 107.3
C9A C10A C11A 114.0(8)
C9A C10A H10C 108.8
C11A C10A H10C 108.8
C9A C10A H10D 108.7
C11A C10A H10D 108.7
H10C C10A H10D 107.7
C10A C11A C12A 111.8(8)
C10A C11A H11C 109.3
C12A C11A H11C 109.2
C10A C11A H11D 109.2
C12A C11A H11D 109.3
H11C C11A H11D 107.9
C13A C12A C11A 116.8(8)
C13A C12A H12C 108.1
C11A C12A H12C 108.1
C13A C12A H12D 108.1
C11A C12A H12D 108.1
H12C C12A H12D 107.3
C14A C13A C12A 117.8(8)
C14A C13A H13C 107.9
C12A C13A H13C 107.9
C14A C13A H13D 107.9
C12A C13A H13D 107.8
H13C C13A H13D 107.2
C13A C14A C15A 117.2(8)
C13A C14A H14C 108.0
C15A C14A H14C 108.0
C13A C14A H14D 108.0
C15A C14A H14D 108.0
H14C C14A H14D 107.2
C14A C15A C16A 115.7(7)
C14A C15A H15C 108.4
C16A C15A H15C 108.4
C14A C15A H15D 108.4
C16A C15A H15D 108.3
H15C C15A H15D 107.4
C15A C16A C17A 114.9(7)
C15A C16A H16C 108.5
C17A C16A H16C 108.5
C15A C16A H16D 108.5
C17A C16A H16D 108.5
H16C C16A H16D 107.5
C16A C17A C18A 113.9(7)
C16A C17A H17C 108.8
C18A C17A H17C 109.0
C16A C17A H17D 108.8
C18A C17A H17D 108.6
H17C C17A H17D 107.7
C17A C18A P52A 110.5(15)
C17A C18A H18C 109.7
P52A C18A H18C 109.7
C17A C18A H18D 109.4
P52A C18A H18D 109.4
H18C C18A H18D 108.1
C20A C19A P51A 119.9(13)
C20A C19A H19C 107.3
P51A C19A H19C 107.4
C20A C19A H19D 107.4
P51A C19A H19D 107.4
H19C C19A H19D 106.9
C21A C20A C19A 114.0(7)
C21A C20A H20C 108.7
C19A C20A H20C 108.7
C21A C20A H20D 108.8
C19A C20A H20D 108.8
H20C C20A H20D 107.6
C20A C21A C22A 114.2(7)
C20A C21A H21C 108.7
C22A C21A H21C 108.7
C20A C21A H21D 108.7
C22A C21A H21D 108.7
H21C C21A H21D 107.6
C23A C22A C21A 113.8(7)
C23A C22A H22C 108.8
C21A C22A H22C 108.8
C23A C22A H22D 108.8
C21A C22A H22D 108.8
H22C C22A H22D 107.7
C24A C23A C22A 115.7(7)
C24A C23A H23C 108.3
C22A C23A H23C 108.4
C24A C23A H23D 108.4
C22A C23A H23D 108.4
H23C C23A H23D 107.4
C23A C24A C25A 115.9(8)
C23A C24A H24C 108.3
C25A C24A H24C 108.3
C23A C24A H24D 108.3
C25A C24A H24D 108.3
H24C C24A H24D 107.4
C26A C25A C24A 117.1(8)
C26A C25A H25C 108.0
C24A C25A H25C 108.0
C26A C25A H25D 108.0
C24A C25A H25D 108.0
H25C C25A H25D 107.3
C25A C26A C27A 112.4(8)
C25A C26A H26C 109.1
C27A C26A H26C 109.1
C25A C26A H26D 109.1
C27A C26A H26D 109.1
H26C C26A H26D 107.9
C28A C27A C26A 113.7(8)
C28A C27A H27C 108.8
C26A C27A H27C 108.8
C28A C27A H27D 108.8
C26A C27A H27D 108.8
H27C C27A H27D 107.7
C29A C28A C27A 114.5(7)
C29A C28A H28C 108.6
C27A C28A H28C 108.6
C29A C28A H28D 108.6
C27A C28A H28D 108.7
H28C C28A H28D 107.6
C30A C29A C28A 116.3(8)
C30A C29A H29C 108.2
C28A C29A H29C 108.2
C30A C29A H29D 108.2
C28A C29A H29D 108.2
H29C C29A H29D 107.4
C29A C30A C31A 115.0(7)
C29A C30A H30C 108.5
C31A C30A H30C 108.5
C29A C30A H30D 108.5
C31A C30A H30D 108.5
H30C C30A H30D 107.5
C30A C31A C32A 115.1(7)
C30A C31A H31C 108.5
C32A C31A H31C 108.5
C30A C31A H31D 108.5
C32A C31A H31D 108.5
H31C C31A H31D 107.5
C31A C32A C33A 114.6(7)
C31A C32A H32C 108.6
C33A C32A H32C 108.6
C31A C32A H32D 108.6
C33A C32A H32D 108.6
H32C C32A H32D 107.6
C32A C33A C34A 112.8(6)
C32A C33A H33C 109.0
C34A C33A H33C 109.0
C32A C33A H33D 109.0
C34A C33A H33D 109.0
H33C C33A H33D 107.8
C33A C34A P52A 116.2(9)
C33A C34A H34C 108.2
P52A C34A H34C 108.2
C33A C34A H34D 108.2
P52A C34A H34D 108.2
H34C C34A H34D 107.4
C36A C35A P52A 114.7(11)
C36A C35A H35C 108.6
P52A C35A H35C 108.6
C36A C35A H35D 108.6
P52A C35A H35D 108.6
H35C C35A H35D 107.6
C37A C36A C35A 113.5(7)
C37A C36A H36C 108.9
C35A C36A H36C 108.9
C37A C36A H36D 108.9
C35A C36A H36D 108.9
H36C C36A H36D 107.7
C36A C37A C38A 113.9(7)
C36A C37A H37C 108.8
C38A C37A H37C 108.8
C36A C37A H37D 108.8
C38A C37A H37D 108.8
H37C C37A H37D 107.7
C39A C38A C37A 113.8(7)
C39A C38A H38C 108.8
C37A C38A H38C 108.8
C39A C38A H38D 108.8
C37A C38A H38D 108.8
H38C C38A H38D 107.7
C40A C39A C38A 114.4(7)
C40A C39A H39C 108.7
C38A C39A H39C 108.6
C40A C39A H39D 108.6
C38A C39A H39D 108.7
H39C C39A H39D 107.6
C39A C40A C41A 115.4(8)
C39A C40A H40C 108.4
C41A C40A H40C 108.4
C39A C40A H40D 108.4
C41A C40A H40D 108.4
H40C C40A H40D 107.5
C42A C41A C40A 116.3(9)
C42A C41A H41C 108.2
C40A C41A H41C 108.2
C42A C41A H41D 108.2
C40A C41A H41D 108.2
H41C C41A H41D 107.4
C41A C42A C43A 113.1(8)
C41A C42A H42C 109.0
C43A C42A H42C 109.0
C41A C42A H42D 108.9
C43A C42A H42D 109.0
H42C C42A H42D 107.8
C44A C43A C42A 112.3(8)
C44A C43A H43C 109.1
C42A C43A H43C 109.1
C44A C43A H43D 109.1
C42A C43A H43D 109.1
H43C C43A H43D 107.9
C45A C44A C43A 114.8(8)
C45A C44A H44C 108.5
C43A C44A H44C 108.6
C45A C44A H44D 108.6
C43A C44A H44D 108.6
H44C C44A H44D 107.5
C46A C45A C44A 116.9(8)
C46A C45A H45C 108.1
C44A C45A H45C 108.1
C46A C45A H45D 108.1
C44A C45A H45D 108.1
H45C C45A H45D 107.3
C45A C46A C47A 115.0(8)
C45A C46A H46C 108.5
C47A C46A H46C 108.5
C45A C46A H46D 108.5
C47A C46A H46D 108.5
H46C C46A H46D 107.5
C46A C47A C48A 114.8(7)
C46A C47A H47C 108.6
C48A C47A H47C 108.5
C46A C47A H47D 108.6
C48A C47A H47D 108.6
H47C C47A H47D 107.5
C47A C48A C49A 114.4(7)
C47A C48A H48C 108.6
C49A C48A H48C 108.6
C47A C48A H48D 108.7
C49A C48A H48D 108.7
H48C C48A H48D 107.6
C48A C49A C50A 112.7(7)
C48A C49A H49C 109.8
C50A C49A H49C 111.1
C48A C49A H49D 106.9
C50A C49A H49D 108.5
H49C C49A H49D 107.8
C49A C50A P51A 107.8(16)
C49A C50A H50C 110.6
P51A C50A H50C 116.8
C49A C50A H50D 108.4
P51A C50A H50D 105.3
H50C C50A H50D 107.6

loop_
_geom_bond_atom_site_label_1
_geom_bond_atom_site_label_2
_geom_bond_distance
Os1 C1 1.8827(4)
Os1 C2 1.9096(4)
Os1 P1 2.4087(19)
Os1 P2 2.408(2)
Os1 Cl2 2.438(2)
Os1 Cl1 2.451(2)
P1 C35 1.815(8)
P1 C19 1.824(8)
P1 C3 1.846(8)
P2 C50 1.823(9)
P2 C34 1.830(8)
P2 C18 1.840(8)
C1 O1 1.1357
C2 O2 1.0168
C3 C4 1.528(5)
C3 H3A 0.9900
C3 H3B 0.9900
C4 C5 1.514(6)
C4 H4A 0.9900
C4 H4B 0.9900
C5 C6 1.522(6)
C5 H5A 0.9900
C5 H5B 0.9900
C6 C7 1.515(6)
C6 H6A 0.9900
C6 H6B 0.9900
C7 C8 1.506(6)
C7 H7A 0.9900
C7 H7B 0.9900
C8 C9 1.505(6)
C8 H8A 0.9900
C8 H8B 0.9900
C9 C10 1.503(7)
C9 H9A 0.9900
C9 H9B 0.9900
C10 C11 1.526(7)
C10 H10A 0.9900
C10 H10B 0.9900
C11 C12 1.514(7)
C11 H11A 0.9900
C11 H11B 0.9900
C12 C13 1.503(7)
C12 H12A 0.9900
C12 H12B 0.9900
C13 C14 1.510(7)
C13 H13A 0.9900
C13 H13B 0.9900
C14 C15 1.513(6)
C14 H14A 0.9900
C14 H14B 0.9900
C15 C16 1.515(6)
C15 H15A 0.9900
C15 H15B 0.9900
C16 C17 1.525(6)
C16 H16A 0.9900
C16 H16B 0.9900
C17 C18 1.525(6)
C17 H17A 0.9900
C17 H17B 0.9900
C18 H18A 0.9900
C18 H18B 0.9900
C19 C20 1.525(6)
C19 H19A 0.9900
C19 H19B 0.9900
C20 C21 1.510(6)
C20 H20A 0.9900
C20 H20B 0.9900
C21 C22 1.519(7)
C21 H21A 0.9900
C21 H21B 0.9900
C22 C23 1.514(7)
C22 H22A 0.9900
C22 H22B 0.9900
C23 C24 1.502(7)
C23 H23A 0.9900
C23 H23B 0.9900
C24 C25 1.507(7)
C24 H24A 0.9900
C24 H24B 0.9900
C25 C26 1.497(7)
C25 H25A 0.9900
C25 H25B 0.9900
C26 C27 1.522(7)
C26 H26A 0.9900
C26 H26B 0.9900
C27 C28 1.516(8)
C27 H27A 0.9900
C27 H27B 0.9900
C28 C29 1.499(8)
C28 H28A 0.9900
C28 H28B 0.9900
C29 C30 1.506(7)
C29 H29A 0.9900
C29 H29B 0.9900
C30 C31 1.513(7)
C30 H30A 0.9900
C30 H30B 0.9900
C31 C32 1.510(7)
C31 H31A 0.9900
C31 H31B 0.9900
C32 C33 1.522(6)
C32 H32A 0.9900
C32 H32B 0.9900
C33 C34 1.526(6)
C33 H33A 0.9900
C33 H33B 0.9900
C34 H34A 0.9900
C34 H34B 0.9900
C35 C36 1.526(6)
C35 H35A 0.9900
C35 H35B 0.9900
C36 C37 1.511(6)
C36 H36A 0.9900
C36 H36B 0.9900
C37 C38 1.520(7)
C37 H37A 0.9900
C37 H37B 0.9900
C38 C39 1.512(7)
C38 H38A 0.9900
C38 H38B 0.9900
C39 C40 1.502(7)
C39 H39A 0.9900
C39 H39B 0.9900
C40 C41 1.503(8)
C40 H40A 0.9900
C40 H40B 0.9900
C41 C42 1.494(8)
C41 H41A 0.9900
C41 H41B 0.9900
C42 C43 1.526(8)
C42 H42A 0.9900
C42 H42B 0.9900
C43 C44 1.512(8)
C43 H43A 0.9900
C43 H43B 0.9900
C44 C45 1.494(8)
C44 H44A 0.9900
C44 H44B 0.9900
C45 C46 1.504(8)
C45 H45A 0.9900
C45 H45B 0.9900
C46 C47 1.516(7)
C46 H46A 0.9900
C46 H46B 0.9900
C47 C48 1.507(7)
C47 H47A 0.9900
C47 H47B 0.9900
C48 C49 1.524(6)
C48 H48A 0.9900
C48 H48B 0.9900
C49 C50 1.527(6)
C49 H49A 0.9900
C49 H49B 0.9900
C50 H50A 0.9900
C50 H50B 0.9900
Os2 C51 1.880(4)
Os2 C52 1.897(4)
Os2 P51 2.404(3)
Os2 P52 2.408(3)
Os2 Cl52 2.449(3)
Os2 Cl51 2.450(3)
P51 C53 1.65(2)
P51 C100 1.69(2)
P51 C69 1.854(15)
P52 C85 1.808(15)
P52 C68 1.78(2)
P52 C84 1.824(14)
C51 O51 1.104(4)
C52 O52 1.038(4)
C53 C54 1.534(6)
C53 H53A 0.9900
C53 H53B 0.9900
C54 C55 1.509(6)
C54 H54A 0.9900
C54 H54B 0.9900
C55 C56 1.520(7)
C55 H55A 0.9900
C55 H55B 0.9900
C56 C57 1.516(7)
C56 H56A 0.9900
C56 H56B 0.9900
C57 C58 1.501(7)
C57 H57A 0.9900
C57 H57B 0.9900
C58 C59 1.502(8)
C58 H58A 0.9900
C58 H58B 0.9900
C59 C60 1.498(8)
C59 H59A 0.9900
C59 H59B 0.9900
C60 C61 1.527(8)
C60 H60A 0.9900
C60 H60B 0.9900
C61 C62 1.511(8)
C61 H61A 0.9900
C61 H61B 0.9900
C62 C63 1.492(8)
C62 H62A 0.9900
C62 H62B 0.9900
C63 C64 1.496(8)
C63 H63A 0.9900
C63 H63B 0.9900
C64 C65 1.516(7)
C64 H64A 0.9900
C64 H64B 0.9900
C65 C66 1.512(7)
C65 H65A 0.9900
C65 H65B 0.9900
C66 C67 1.520(7)
C66 H66A 0.9900
C66 H66B 0.9900
C67 C68 1.530(6)
C67 H67A 0.9900
C67 H67B 0.9900
C68 H68A 0.9900
C68 H68B 0.9900
C69 C70 1.525(6)
C69 H69A 0.9900
C69 H69B 0.9900
C70 C71 1.511(7)
C70 H70A 0.9900
C70 H70B 0.9900
C71 C72 1.521(7)
C71 H71A 0.9900
C71 H71B 0.9900
C72 C73 1.515(7)
C72 H72A 0.9900
C72 H72B 0.9900
C73 C74 1.501(7)
C73 H73A 0.9900
C73 H73B 0.9900
C74 C75 1.502(8)
C74 H74A 0.9900
C74 H74B 0.9900
C75 C76 1.499(8)
C75 H75A 0.9900
C75 H75B 0.9900
C76 C77 1.524(8)
C76 H76A 0.9900
C76 H76B 0.9900
C77 C78 1.510(8)
C77 H77A 0.9900
C77 H77B 0.9900
C78 C79 1.499(8)
C78 H78A 0.9900
C78 H78B 0.9900
C79 C80 1.506(8)
C79 H79A 0.9900
C79 H79B 0.9900
C80 C81 1.516(7)
C80 H80A 0.9900
C80 H80B 0.9900
C81 C82 1.509(7)
C81 H81A 0.9900
C81 H81B 0.9900
C82 C83 1.521(7)
C82 H82A 0.9900
C82 H82B 0.9900
C83 C84 1.527(6)
C83 H83A 0.9900
C83 H83B 0.9900
C84 H84A 0.9900
C84 H84B 0.9900
C85 C86 1.527(6)
C85 H85A 0.9900
C85 H85B 0.9900
C86 C87 1.509(6)
C86 H86A 0.9900
C86 H86B 0.9900
C87 C88 1.519(7)
C87 H87A 0.9900
C87 H87B 0.9900
C88 C89 1.515(7)
C88 H88A 0.9900
C88 H88B 0.9900
C89 C90 1.503(7)
C89 H89A 0.9900
C89 H89B 0.9900
C90 C91 1.501(8)
C90 H90A 0.9900
C90 H90B 0.9900
C91 C92 1.496(8)
C91 H91A 0.9900
C91 H91B 0.9900
C92 C93 1.525(8)
C92 H92A 0.9900
C92 H92B 0.9900
C93 C94 1.513(8)
C93 H93A 0.9900
C93 H93B 0.9900
C94 C95 1.496(8)
C94 H94A 0.9900
C94 H94B 0.9900
C95 C96 1.503(8)
C95 H95A 0.9900
C95 H95B 0.9900
C96 C97 1.512(7)
C96 H96A 0.9900
C96 H96B 0.9900
C97 C98 1.509(7)
C97 H97A 0.9900
C97 H97B 0.9900
C98 C99 1.524(7)
C98 H98A 0.9900
C98 H98B 0.9900
C99 C100 1.527(7)
C99 H99A 0.9900
C99 H99B 0.9900
C99 H49C 1.2535
C99 H49D 1.1741
C99 H50C 1.6637
C100 H10E 0.9900
C100 H10F 0.9900
C100 H50C 1.2542
C100 H50D 1.4611
Os2A C1A 1.882(4)
Os2A C2A 1.902(4)
Os2A P51A 2.404(3)
Os2A P52A 2.406(3)
Os2A Cl54 2.452(3)
Os2A Cl53 2.450(3)
P51A C50A 1.78(3)
P51A C19A 1.82(2)
P51A C3A 2.01(4)
P52A C35A 1.812(17)
P52A C34A 1.860(14)
P52A C18A 1.91(2)
C1A O1A 1.101(5)
C2A O2A 1.026(5)
C3A C4A 1.558(13)
C3A H3AA 0.9900
C3A H3AB 0.9900
C4A C5A 1.510(6)
C4A H4AA 0.9900
C4A H4AB 0.9900
C5A C6A 1.520(7)
C5A H5AA 0.9900
C5A H5AB 0.9900
C6A C7A 1.515(7)
C6A H6AA 0.9900
C6A H6AB 0.9900
C7A C8A 1.502(7)
C7A H7AA 0.9900
C7A H7AB 0.9900
C8A C9A 1.504(8)
C8A H8AA 0.9900
C8A H8AB 0.9900
C9A C10A 1.496(8)
C9A H9AA 0.9900
C9A H9AB 0.9900
C10A C11A 1.527(8)
C10A H10C 0.9900
C10A H10D 0.9900
C11A C12A 1.511(8)
C11A H11C 0.9900
C11A H11D 0.9900
C12A C13A 1.493(8)
C12A H12C 0.9900
C12A H12D 0.9900
C13A C14A 1.502(8)
C13A H13C 0.9900
C13A H13D 0.9900
C14A C15A 1.509(7)
C14A H14C 0.9900
C14A H14D 0.9900
C15A C16A 1.511(7)
C15A H15C 0.9900
C15A H15D 0.9900
C16A C17A 1.521(7)
C16A H16C 0.9900
C16A H16D 0.9900
C17A C18A 1.526(7)
C17A H17C 0.9900
C17A H17D 0.9900
C18A H18C 0.9900
C18A H18D 0.9900
C19A C20A 1.525(6)
C19A H19C 0.9900
C19A H19D 0.9900
C20A C21A 1.509(7)
C20A H20C 0.9900
C20A H20D 0.9900
C21A C22A 1.522(7)
C21A H21C 0.9900
C21A H21D 0.9900
C22A C23A 1.514(7)
C22A H22C 0.9900
C22A H22D 0.9900
C23A C24A 1.500(7)
C23A H23C 0.9900
C23A H23D 0.9900
C24A C25A 1.502(8)
C24A H24C 0.9900
C24A H24D 0.9900
C25A C26A 1.500(8)
C25A H25C 0.9900
C25A H25D 0.9900
C26A C27A 1.524(8)
C26A H26C 0.9900
C26A H26D 0.9900
C27A C28A 1.510(8)
C27A H27C 0.9900
C27A H27D 0.9900
C28A C29A 1.500(8)
C28A H28C 0.9900
C28A H28D 0.9900
C29A C30A 1.505(8)
C29A H29C 0.9900
C29A H29D 0.9900
C30A C31A 1.512(7)
C30A H30C 0.9900
C30A H30D 0.9900
C31A C32A 1.510(7)
C31A H31C 0.9900
C31A H31D 0.9900
C32A C33A 1.523(7)
C32A H32C 0.9900
C32A H32D 0.9900
C33A C34A 1.528(6)
C33A H33C 0.9900
C33A H33D 0.9900
C34A H34C 0.9900
C34A H34D 0.9900
C35A C36A 1.526(6)
C35A H35C 0.9900
C35A H35D 0.9900
C36A C37A 1.511(7)
C36A H36C 0.9900
C36A H36D 0.9900
C37A C38A 1.520(7)
C37A H37C 0.9900
C37A H37D 0.9900
C38A C39A 1.516(7)
C38A H38C 0.9900
C38A H38D 0.9900
C39A C40A 1.502(7)
C39A H39C 0.9900
C39A H39D 0.9900
C40A C41A 1.503(8)
C40A H40C 0.9900
C40A H40D 0.9900
C41A C42A 1.497(8)
C41A H41C 0.9900
C41A H41D 0.9900
C42A C43A 1.525(8)
C42A H42C 0.9900
C42A H42D 0.9900
C43A C44A 1.514(8)
C43A H43C 0.9900
C43A H43D 0.9900
C44A C45A 1.496(8)
C44A H44C 0.9900
C44A H44D 0.9900
C45A C46A 1.503(8)
C45A H45C 0.9900
C45A H45D 0.9900
C46A C47A 1.513(7)
C46A H46C 0.9900
C46A H46D 0.9900
C47A C48A 1.509(7)
C47A H47C 0.9900
C47A H47D 0.9900
C48A C49A 1.525(7)
C48A H48C 0.9900
C48A H48D 0.9900
C49A C50A 1.527(7)
C49A H49C 0.9900
C49A H49D 0.9900
C50A H50C 0.9900
C50A H50D 0.9900

loop_
_geom_torsion_atom_site_label_1
_geom_torsion_atom_site_label_2
_geom_torsion_atom_site_label_3
_geom_torsion_atom_site_label_4
_geom_torsion
C1 Os1 P1 C35 -37.3(3)
C2 Os1 P1 C35 -129.4(3)
P2 Os1 P1 C35 111.7(14)
Cl2 Os1 P1 C35 142.7(3)
Cl1 Os1 P1 C35 52.4(3)
C1 Os1 P1 C19 82.9(3)
C2 Os1 P1 C19 -9.2(3)
P2 Os1 P1 C19 -128.1(14)
Cl2 Os1 P1 C19 -97.1(3)
Cl1 Os1 P1 C19 172.7(3)
C1 Os1 P1 C3 -159.6(3)
C2 Os1 P1 C3 108.2(3)
P2 Os1 P1 C3 -10.6(15)
Cl2 Os1 P1 C3 20.3(3)
Cl1 Os1 P1 C3 -69.9(3)
C1 Os1 P2 C50 -10.5(4)
C2 Os1 P2 C50 81.6(4)
P1 Os1 P2 C50 -159.4(14)
Cl2 Os1 P2 C50 169.6(4)
Cl1 Os1 P2 C50 -100.1(4)
C1 Os1 P2 C34 -129.7(4)
C2 Os1 P2 C34 -37.6(4)
P1 Os1 P2 C34 81.4(15)
Cl2 Os1 P2 C34 50.4(4)
Cl1 Os1 P2 C34 140.7(4)
C1 Os1 P2 C18 108.8(3)
C2 Os1 P2 C18 -159.2(3)
P1 Os1 P2 C18 -40.2(15)
Cl2 Os1 P2 C18 -71.2(3)
Cl1 Os1 P2 C18 19.1(3)
C2 Os1 C1 O1 -175.46(18)
P1 Os1 C1 O1 92.2(2)
P2 Os1 C1 O1 -86.3(2)
Cl2 Os1 C1 O1 91.5(15)
Cl1 Os1 C1 O1 2.6(2)
C1 Os1 C2 O2 139.1(3)
P1 Os1 C2 O2 -131.3(3)
P2 Os1 C2 O2 46.0(4)
Cl2 Os1 C2 O2 -43.1(4)
Cl1 Os1 C2 O2 5.5(15)
C35 P1 C3 C4 -60.0(7)
C19 P1 C3 C4 -170.7(6)
Os1 P1 C3 C4 65.4(6)
P1 C3 C4 C5 -172.7(6)
C3 C4 C5 C6 177.0(8)
C4 C5 C6 C7 -174.3(8)
C5 C6 C7 C8 -179.7(8)
C6 C7 C8 C9 -52.1(12)
C7 C8 C9 C10 -62.7(12)
C8 C9 C10 C11 173.3(9)
C9 C10 C11 C12 -179.3(10)
C10 C11 C12 C13 177.1(9)
C11 C12 C13 C14 -58.0(12)
C12 C13 C14 C15 -55.6(13)
C13 C14 C15 C16 178.4(9)
C14 C15 C16 C17 -176.8(10)
C15 C16 C17 C18 179.8(9)
C16 C17 C18 P2 -168.1(8)
C50 P2 C18 C17 -166.3(8)
C34 P2 C18 C17 -56.3(8)
Os1 P2 C18 C17 68.5(8)
C35 P1 C19 C20 58.4(8)
C3 P1 C19 C20 169.1(7)
Os1 P1 C19 C20 -65.1(7)
P1 C19 C20 C21 169.9(7)
C19 C20 C21 C22 -177.2(8)
C20 C21 C22 C23 63.2(12)
C21 C22 C23 C24 61.3(13)
C22 C23 C24 C25 -176.7(9)
C23 C24 C25 C26 173.0(11)
C24 C25 C26 C27 -171.3(10)
C25 C26 C27 C28 179.6(10)
C26 C27 C28 C29 -69.0(14)
C27 C28 C29 C30 -69.2(13)
C28 C29 C30 C31 178.3(9)
C29 C30 C31 C32 179.1(8)
C30 C31 C32 C33 57.1(12)
C31 C32 C33 C34 51.5(13)
C32 C33 C34 P2 174.7(8)
C50 P2 C34 C33 49.9(10)
C18 P2 C34 C33 -58.1(10)
Os1 P2 C34 C33 174.1(7)
C19 P1 C35 C36 52.9(8)
C3 P1 C35 C36 -54.6(8)
Os1 P1 C35 C36 177.3(6)
P1 C35 C36 C37 174.0(6)
C35 C36 C37 C38 57.8(11)
C36 C37 C38 C39 61.1(12)
C37 C38 C39 C40 -176.8(9)
C38 C39 C40 C41 126.7(14)
C39 C40 C41 C42 -143.9(14)
C40 C41 C42 C43 133.4(18)
C41 C42 C43 C44 -127.3(18)
C42 C43 C44 C45 -156.5(14)
C43 C44 C45 C46 -57(2)
C44 C45 C46 C47 -151.9(13)
C45 C46 C47 C48 84.6(17)
C46 C47 C48 C49 69.2(15)
C47 C48 C49 C50 -163.4(10)
C48 C49 C50 P2 172.9(9)
C34 P2 C50 C49 61.4(9)
C18 P2 C50 C49 171.5(8)
Os1 P2 C50 C49 -61.6(9)
C51 Os2 P51 C53 46.9(13)
C52 Os2 P51 C53 138.7(13)
P52 Os2 P51 C53 -62(2)
Cl52 Os2 P51 C53 -133.6(13)
Cl51 Os2 P51 C53 -43.7(13)
C51 Os2 P51 C100 -75.6(10)
C52 Os2 P51 C100 16.3(10)
P52 Os2 P51 C100 175.2(18)
Cl52 Os2 P51 C100 104.0(10)
Cl51 Os2 P51 C100 -166.2(10)
C51 Os2 P51 C69 168.0(7)
C52 Os2 P51 C69 -100.2(7)
P52 Os2 P51 C69 58.8(19)
Cl52 Os2 P51 C69 -12.5(6)
Cl51 Os2 P51 C69 77.4(6)
C51 Os2 P52 C85 96.1(7)
C52 Os2 P52 C85 4.2(7)
P51 Os2 P52 C85 -154.8(17)
Cl52 Os2 P52 C85 -83.4(6)
Cl51 Os2 P52 C85 -173.4(6)
C51 Os2 P52 C68 -20.3(6)
C52 Os2 P52 C68 -112.2(6)
P51 Os2 P52 C68 88.8(18)
Cl52 Os2 P52 C68 160.1(5)
Cl51 Os2 P52 C68 70.2(5)
C51 Os2 P52 C84 -142.8(7)
C52 Os2 P52 C84 125.3(7)
P51 Os2 P52 C84 -34(2)
Cl52 Os2 P52 C84 37.7(6)
Cl51 Os2 P52 C84 -52.3(6)
C52 Os2 C51 O51 54(13)
P51 Os2 C51 O51 148(13)
P52 Os2 C51 O51 -38(13)
Cl52 Os2 C51 O51 49(40)
Cl51 Os2 C51 O51 -125(13)
C51 Os2 C52 O52 107(8)
P51 Os2 C52 O52 16(8)
P52 Os2 C52 O52 -161(8)
Cl52 Os2 C52 O52 -73(8)
Cl51 Os2 C52 O52 -106(9)
C100 P51 C53 C54 -57(3)
C69 P51 C53 C54 50(3)
Os2 P51 C53 C54 175.5(19)
P51 C53 C54 C55 -153.0(16)
C53 C54 C55 C56 75(3)
C54 C55 C56 C57 -161.1(16)
C55 C56 C57 C58 148.6(16)
C56 C57 C58 C59 -69(3)
C57 C58 C59 C60 -180(2)
C58 C59 C60 C61 180(2)
C59 C60 C61 C62 -79(3)
C60 C61 C62 C63 -162.7(17)
C61 C62 C63 C64 -56(3)
C62 C63 C64 C65 -74(3)
C63 C64 C65 C66 154.6(18)
C64 C65 C66 C67 -159.0(18)
C65 C66 C67 C68 -176.8(17)
C66 C67 C68 P52 -68(2)
C85 P52 C68 C67 177.6(14)
C84 P52 C68 C67 68.8(16)
Os2 P52 C68 C67 -57.9(15)
C53 P51 C69 C70 58.3(17)
C100 P51 C69 C70 168.3(15)
Os2 P51 C69 C70 -67.3(14)
P51 C69 C70 C71 172.5(13)
C69 C70 C71 C72 -179.6(13)
C70 C71 C72 C73 66(2)
C71 C72 C73 C74 176.2(16)
C72 C73 C74 C75 -169.9(17)
C73 C74 C75 C76 -62(3)
C74 C75 C76 C77 166.2(19)
C75 C76 C77 C78 180(2)
C76 C77 C78 C79 166(2)
C77 C78 C79 C80 -55(3)
C78 C79 C80 C81 -59(3)
C79 C80 C81 C82 -44(3)
C80 C81 C82 C83 177.6(15)
C81 C82 C83 C84 -62(2)
C82 C83 C84 P52 -164.9(10)
C85 P52 C84 C83 -48.2(14)
C68 P52 C84 C83 59.0(14)
Os2 P52 C84 C83 -175.5(11)
C68 P52 C85 C86 -170.2(13)
C84 P52 C85 C86 -59.3(14)
Os2 P52 C85 C86 67.3(14)
P52 C85 C86 C87 161.5(11)
C85 C86 C87 C88 52.5(18)
C86 C87 C88 C89 66(2)
C87 C88 C89 C90 -175.0(16)
C88 C89 C90 C91 168.9(16)
C89 C90 C91 C92 -70(2)
C90 C91 C92 C93 -150(2)
C91 C92 C93 C94 -162.6(19)
C92 C93 C94 C95 -44(3)
C93 C94 C95 C96 -158.6(19)
C94 C95 C96 C97 -75(3)
C95 C96 C97 C98 -44(2)
C96 C97 C98 C99 -74(2)
C97 C98 C99 C100 -171.8(16)
C98 C99 C100 P51 -160.4(17)
C53 P51 C100 C99 -57(2)
C69 P51 C100 C99 -166.8(16)
Os2 P51 C100 C99 69.6(19)
C1A Os2A P51A C50A -98.7(10)
C2A Os2A P51A C50A -8.2(10)
P52A Os2A P51A C50A 156.3(18)
Cl54 Os2A P51A C50A 78.9(9)
Cl53 Os2A P51A C50A 170.8(9)
C1A Os2A P51A C19A 157.4(7)
C2A Os2A P51A C19A -112.1(7)
P52A Os2A P51A C19A 52.4(19)
Cl54 Os2A P51A C19A -25.0(6)
Cl53 Os2A P51A C19A 67.0(6)
C1A Os2A P51A C3A 34(2)
C2A Os2A P51A C3A 124(2)
P52A Os2A P51A C3A -71(3)
Cl54 Os2A P51A C3A -149(2)
Cl53 Os2A P51A C3A -57(2)
C1A Os2A P52A C35A 106.8(7)
C2A Os2A P52A C35A 16.3(7)
P51A Os2A P52A C35A -148.3(17)
Cl54 Os2A P52A C35A -70.8(6)
Cl53 Os2A P52A C35A -162.8(6)
C1A Os2A P52A C34A -130.3(7)
C2A Os2A P52A C34A 139.2(7)
P51A Os2A P52A C34A -25(2)
Cl54 Os2A P52A C34A 52.1(6)
Cl53 Os2A P52A C34A -39.9(6)
C1A Os2A P52A C18A -12.9(10)
C2A Os2A P52A C18A -103.4(10)
P51A Os2A P52A C18A 92(2)
Cl54 Os2A P52A C18A 169.5(9)
Cl53 Os2A P52A C18A 77.5(9)
C2A Os2A C1A O1A 142(12)
P51A Os2A C1A O1A -124(12)
P52A Os2A C1A O1A 50(12)
Cl54 Os2A C1A O1A 145(11)
Cl53 Os2A C1A O1A -37(12)
C1A Os2A C2A O2A -15(7)
P51A Os2A C2A O2A -104(7)
P52A Os2A C2A O2A 77(7)
Cl54 Os2A C2A O2A 166(7)
Cl53 Os2A C2A O2A 116(14)
C50A P51A C3A C4A -56(5)
C19A P51A C3A C4A 43(5)
Os2A P51A C3A C4A 172(4)
P51A C3A C4A C5A -169(2)
C3A C4A C5A C6A 56(5)
C4A C5A C6A C7A 170(3)
C5A C6A C7A C8A -158(4)
C6A C7A C8A C9A -38(4)
C7A C8A C9A C10A -59(5)
C8A C9A C10A C11A 175(3)
C9A C10A C11A C12A -176(3)
C10A C11A C12A C13A 175(3)
C11A C12A C13A C14A -161(2)
C12A C13A C14A C15A 46(3)
C13A C14A C15A C16A 116.5(19)
C14A C15A C16A C17A -81(2)
C15A C16A C17A C18A -162(2)
C16A C17A C18A P52A 174.2(18)
C35A P52A C18A C17A 169(2)
C34A P52A C18A C17A 59(3)
Os2A P52A C18A C17A -63(3)
C50A P51A C19A C20A -162.7(18)
C3A P51A C19A C20A 80(2)
Os2A P51A C19A C20A -44.7(13)
P51A C19A C20A C21A -78(2)
C19A C20A C21A C22A 176(2)
C20A C21A C22A C23A -165(2)
C21A C22A C23A C24A 177(2)
C22A C23A C24A C25A -57(3)
C23A C24A C25A C26A -73(3)
C24A C25A C26A C27A -176(2)
C25A C26A C27A C28A 175(3)
C26A C27A C28A C29A 177(2)
C27A C28A C29A C30A -52(3)
C28A C29A C30A C31A -60(2)
C29A C30A C31A C32A 177.4(15)
C30A C31A C32A C33A -175.9(15)
C31A C32A C33A C34A 70.9(18)
C32A C33A C34A P52A -159.8(9)
C35A P52A C34A C33A -55.3(14)
C18A P52A C34A C33A 52.3(16)
Os2A P52A C34A C33A 176.3(10)
C34A P52A C35A C36A -61.9(15)
C18A P52A C35A C36A -170.1(18)
Os2A P52A C35A C36A 63.7(15)
P52A C35A C36A C37A 172.6(12)
C35A C36A C37A C38A 83.5(18)
C36A C37A C38A C39A 79(3)
C37A C38A C39A C40A 167(2)
C38A C39A C40A C41A 120(3)
C39A C40A C41A C42A -74(3)
C40A C41A C42A C43A -127(3)
C41A C42A C43A C44A -154(2)
C42A C43A C44A C45A 88(4)
C43A C44A C45A C46A -166.9(19)
C44A C45A C46A C47A 69(4)
C45A C46A C47A C48A 71(3)
C46A C47A C48A C49A -178(3)
C47A C48A C49A C50A 167(3)
C48A C49A C50A P51A -168(3)
C19A P51A C50A C49A -165(3)
C3A P51A C50A C49A -55(4)
Os2A P51A C50A C49A 75(3)
